data_4134220
loop_
_publ_author_name
'Bar, Arun K.'
'Heras Ojea, Mar\'ia Jos\'e'
'Tang, Jinkui'
'Layfield, Richard A.'

_publ_section_title
;
 Coupling of Nitric Oxide and Release of Nitrous Oxide from
 Rare-Earth-Dinitrosyliron Complexes.
;
_journal_name_full 'Journal of the American Chemical Society'
_journal_paper_doi 10.1021/jacs.9b13571
_journal_year 2020
_chemical_formula_moiety '2(C49 H71 Fe Gd N4 O2), 2(C5 H12)'
_chemical_formula_sum 'C108 H166 Fe2 Gd2 N8 O4'
_chemical_formula_weight 2066.68
_space_group_crystal_system triclinic
_space_group_IT_number 2
_space_group_name_Hall '-P 1'
_space_group_name_H-M_alt 'P -1'
_atom_sites_solution_hydrogens geom
_atom_sites_solution_primary dual
_audit_creation_date 2018-11-14
_audit_creation_method
;
Olex2 1.2
(compiled 2018.05.29 svn.r3508 for OlexSys, GUI svn.r5506)
;
_cell_angle_alpha 100.408(2)
_cell_angle_beta 109.137(2)
_cell_angle_gamma 93.002(2)
_cell_formula_units_Z 2
_cell_length_a 14.1740(3)
_cell_length_b 19.2468(4)
_cell_length_c 20.8800(4)
_cell_measurement_reflns_used 21138
_cell_measurement_temperature 293(2)
_cell_measurement_theta_max 68.0330
_cell_measurement_theta_min 2.2850
_cell_volume 5254.5(2)
_computing_cell_refinement 'CrysAlisPro 1.171.39.29c (Rigaku OD, 2017)'
_computing_data_collection 'CrysAlisPro 1.171.39.29c (Rigaku OD, 2017)'
_computing_data_reduction 'CrysAlisPro 1.171.39.29c (Rigaku OD, 2017)'
_computing_molecular_graphics 'Olex2 (Dolomanov et al., 2009)'
_computing_publication_material 'Olex2 (Dolomanov et al., 2009)'
_computing_structure_refinement 'ShelXL (Sheldrick, 2015)'
_computing_structure_solution 'ShelXT (Sheldrick, 2015)'
_diffrn_ambient_temperature 293(2)
_diffrn_detector 'CCD plate'
_diffrn_measured_fraction_theta_full 0.990
_diffrn_measured_fraction_theta_max 0.990
_diffrn_measurement_details
;
List of Runs (angles in degrees, time in seconds):

  # Type    Start    End  Width  t~exp~   \w     \q     \k     \f   Frames
--------------------------------------------------------------------------
  1  \w     18.00  56.00   1.00    2.50    --    0.00  60.00-180.00   38
  2  \w    -84.00  76.00   1.00   13.00    --    5.00  60.00 -60.00  160
  3  \w    -87.00 -49.00   1.00   13.00    --  -89.00  60.00 -60.00   38
  4  \w   -158.00-131.00   1.00   13.00    --  -89.00  60.00 120.00   27
  5  \w   -124.00 -10.00   1.00   13.00    --  -89.00  60.00 120.00  114
  6  \w   -177.00-146.00   1.00   13.00    --  -89.00  60.00  30.00   31
  7  \w    -97.00 -11.00   1.00   13.00    --  -89.00  60.00  60.00   86
  8  \w   -171.00  -6.00   1.00   13.00    --  -89.00  60.00  90.00  165
  9  \w   -176.00 -76.00   1.00   13.00    --  -89.00  60.00-150.00  100
 10  \w    -55.00 -26.00   1.00   13.00    --  -89.00  60.00-150.00   29
 11  \w   -168.00-143.00   1.00   13.00    --  -89.00  60.00 150.00   25
 12  \w   -127.00  -1.00   1.00   13.00    --  -89.00  60.00 150.00  126
 13  \w   -165.00-139.00   1.00   13.00    --  -89.00  60.00  60.00   26
 14  \w   -102.00 -17.00   1.00   13.00    --  -89.00  60.00  30.00   85
 15  \w   -118.00 -26.00   1.00   13.00    --  -89.00  57.00-180.00   92
 16  \w   -173.00-102.00   1.00   13.00    --  -89.00  60.00 -60.00   71
;
_diffrn_measurement_device 'four-circle diffractometer'
_diffrn_measurement_device_type 'XtaLAB AFC11 (RCD3): quarter-chi single'
_diffrn_measurement_method '\w scans'
_diffrn_orient_matrix_type 'CrysAlisPro convention (1999,Acta A55,543-557)'
_diffrn_orient_matrix_UB_11 -0.0614895000
_diffrn_orient_matrix_UB_12 -0.0721330000
_diffrn_orient_matrix_UB_13 -0.0409047000
_diffrn_orient_matrix_UB_21 -0.0272878000
_diffrn_orient_matrix_UB_22 0.0283298000
_diffrn_orient_matrix_UB_23 -0.0674599000
_diffrn_orient_matrix_UB_31 0.0943610000
_diffrn_orient_matrix_UB_32 -0.0267223000
_diffrn_orient_matrix_UB_33 -0.0124778000
_diffrn_radiation_monochromator graphite
_diffrn_radiation_probe x-ray
_diffrn_radiation_type CuK\a
_diffrn_radiation_wavelength 1.54184
_diffrn_reflns_av_R_equivalents 0.0372
_diffrn_reflns_av_unetI/netI 0.0424
_diffrn_reflns_Laue_measured_fraction_full 0.990
_diffrn_reflns_Laue_measured_fraction_max 0.990
_diffrn_reflns_limit_h_max 16
_diffrn_reflns_limit_h_min -14
_diffrn_reflns_limit_k_max 22
_diffrn_reflns_limit_k_min -21
_diffrn_reflns_limit_l_max 24
_diffrn_reflns_limit_l_min -24
_diffrn_reflns_number 49637
_diffrn_reflns_point_group_measured_fraction_full 0.990
_diffrn_reflns_point_group_measured_fraction_max 0.990
_diffrn_reflns_theta_full 67.079
_diffrn_reflns_theta_max 67.079
_diffrn_reflns_theta_min 2.291
_diffrn_source 'fine-focus sealed X-ray tube'
_diffrn_source_type 'Enhance (Cu) X-ray Source'
_exptl_absorpt_coefficient_mu 10.597
_exptl_absorpt_correction_T_max 1.00000
_exptl_absorpt_correction_T_min 0.55632
_exptl_absorpt_correction_type multi-scan
_exptl_absorpt_process_details
;
CrysAlisPro 1.171.39.29c (Rigaku Oxford Diffraction, 2017)
Empirical absorption correction using spherical harmonics,
 implemented in SCALE3 ABSPACK scaling algorithm.
;
_exptl_crystal_colour 'intense brown'
_exptl_crystal_density_diffrn 1.306
_exptl_crystal_description plate
_exptl_crystal_F_000 2164
_exptl_crystal_size_max 0.1
_exptl_crystal_size_mid 0.08
_exptl_crystal_size_min 0.01
_refine_diff_density_max 0.864
_refine_diff_density_min -0.861
_refine_diff_density_rms 0.065
_refine_ls_extinction_method none
_refine_ls_goodness_of_fit_ref 1.011
_refine_ls_hydrogen_treatment constr
_refine_ls_matrix_type full
_refine_ls_number_parameters 1154
_refine_ls_number_reflns 18556
_refine_ls_number_restraints 82
_refine_ls_restrained_S_all 1.016
_refine_ls_R_factor_all 0.0411
_refine_ls_R_factor_gt 0.0340
_refine_ls_shift/su_max 0.001
_refine_ls_shift/su_mean 0.000
_refine_ls_structure_factor_coef Fsqd
_refine_ls_weighting_details 'w=1/[\s^2^(Fo^2^)+(0.0416P)^2^+3.3794P] where P=(Fo^2^+2Fc^2^)/3'
_refine_ls_weighting_scheme calc
_refine_ls_wR_factor_gt 0.0821
_refine_ls_wR_factor_ref 0.0869
_reflns_Friedel_coverage 0.000
_reflns_number_gt 16388
_reflns_number_total 18556
_reflns_threshold_expression 'I > 2\s(I)'
_cod_data_source_file ja9b13571_si_008.cif
_cod_data_source_block 2018ab123
_cod_database_code 4134220
_shelx_shelxl_version_number 2014/7
_chemical_oxdiff_formula 'C216 H330 Fe4 Gd4 N16 O8 '
_shelx_space_group_comment
;
The symmetry employed for this shelxl refinement is uniquely defined
by the following loop, which should always be used as a source of
symmetry information in preference to the above space-group names.
They are only intended as comments.
;
_reflns_odcompleteness_completeness 99.00
_reflns_odcompleteness_iscentric 1
_reflns_odcompleteness_theta 66.97
_olex2_refinement_description
;
1. Fixed Uiso
 At 1.2 times of:
  All C(H) groups, All C(H,H) groups
 At 1.5 times of:
  All C(H,H,H) groups
2. Restrained distances
 C101-C102
 1.5 with sigma of 0.01
3. Uiso/Uaniso restraints and constraints
Uanis(C106) \\sim Ueq, Uanis(C105) \\sim Ueq, Uanis(C107) \\sim Ueq,
Uanis(C108) \\sim Ueq, Uanis(C104) \\sim Ueq, Uanis(C112) \\sim Ueq,
Uanis(C109) \\sim Ueq, Uanis(C113) \\sim Ueq, Uanis(C110) \\sim Ueq,
Uanis(C111) \\sim Ueq: with sigma of 0.005 and sigma for terminal atoms of 0.01
Uanis(C104) = Uanis(C109) = Uanis(C105) = Uanis(C110) = Uanis(C106) =
Uanis(C111) = Uanis(C107) = Uanis(C112) = Uanis(C108) = Uanis(C113)
4. Rigid body (RIGU) restrains
 C99, C100, C101, C102, C103, C100, C99, C100, C101, C102, C101, C102, C103
 with sigma for 1-2 distances of 0.001 and sigma for 1-3 distances of 0.001
5. Others
 Fixed Sof: C106(0.7) H10J(0.7) H10K(0.7) C105(0.7) H10L(0.7) H10M(0.7)
 C107(0.7) H10N(0.7) H10O(0.7) C108(0.7) H10P(0.7) H10Q(0.7) H10R(0.7)
 C104(0.7) H10S(0.7) H10T(0.7) H10U(0.7) C112(0.3) H11A(0.3) H11B(0.3)
 C109(0.3) H10V(0.3) H10W(0.3) H10X(0.3) C113(0.3) H11C(0.3) H11D(0.3)
 H11E(0.3) C110(0.3) H11F(0.3) H11G(0.3) C111(0.3) H11H(0.3) H11I(0.3)
6.a Ternary CH refined with riding coordinates:
 C13(H13), C65(H65), C74(H74), C61(H61), C28(H28), C77(H77), C25(H25), C16(H16)
6.b Secondary CH2 refined with riding coordinates:
 C101(H10A,H10B), C100(H10F,H10G), C102(H10H,H10I), C106(H10J,H10K), C105(H10L,
 H10M), C107(H10N,H10O), C112(H11A,H11B), C110(H11F,H11G), C111(H11H,H11I)
6.c Aromatic/amide H refined with riding coordinates:
 C52(H52), C59(H59), C71(H71), C58(H58), C57(H57), C22(H22), C70(H70),
 C21(H21), C20(H20), C69(H69), C10(H10), C8(H8), C3(H3), C9(H9)
6.d Idealised Me refined as rotating group:
 C96(H96A,H96B,H96C), C50(H50A,H50B,H50C), C14(H14A,H14B,H14C), C63(H63A,H63B,
 H63C), C54(H54A,H54B,H54C), C79(H79A,H79B,H79C), C5(H5A,H5B,H5C), C82(H82A,
 H82B,H82C), C89(H89A,H89B,H89C), C64(H64A,H64B,H64C), C92(H92A,H92B,H92C),
 C94(H94A,H94B,H94C), C88(H88A,H88B,H88C), C33(H33A,H33B,H33C), C66(H66A,H66B,
 H66C), C1(H1A,H1B,H1C), C84(H84A,H84B,H84C), C86(H86A,H86B,H86C), C40(H40A,
 H40B,H40C), C98(H98A,H98B,H98C), C30(H30A,H30B,H30C), C29(H29A,H29B,H29C),
 C76(H76A,H76B,H76C), C49(H49A,H49B,H49C), C73(H73A,H73B,H73C), C12(H12A,H12B,
 H12C), C43(H43A,H43B,H43C), C75(H75A,H75B,H75C), C27(H27A,H27B,H27C), C47(H47A,
 H47B,H47C), C78(H78A,H78B,H78C), C17(H17A,H17B,H17C), C24(H24A,H24B,H24C),
 C36(H36A,H36B,H36C), C62(H62A,H62B,H62C), C26(H26A,H26B,H26C), C45(H45A,H45B,
 H45C), C15(H15A,H15B,H15C), C38(H38A,H38B,H38C), C39(H39A,H39B,H39C), C99(H99A,
 H99B,H99C), C103(H10C,H10D,H10E), C108(H10P,H10Q,H10R), C104(H10S,H10T,H10U),
 C109(H10V,H10W,H10X), C113(H11C,H11D,H11E)
;
_olex2_submission_special_instructions 'No special instructions were received'
_oxdiff_exptl_absorpt_empirical_details
;
Empirical correction (ABSPACK) includes:
- Absorption correction using spherical harmonics
- Frame scaling
;
_oxdiff_exptl_absorpt_empirical_full_max 1.761
_oxdiff_exptl_absorpt_empirical_full_min 0.335

loop_
_space_group_symop_operation_xyz
'x, y, z'
'-x, -y, -z'

loop_
_atom_site_label
_atom_site_type_symbol
_atom_site_fract_x
_atom_site_fract_y
_atom_site_fract_z
_atom_site_U_iso_or_equiv
_atom_site_adp_type
_atom_site_occupancy
_atom_site_site_symmetry_order
_atom_site_calc_flag
_atom_site_refinement_flags_posn
_atom_site_refinement_flags_adp
_atom_site_refinement_flags_occupancy
_atom_site_disorder_assembly
_atom_site_disorder_group
Gd2 Gd 0.05251(2) 0.27463(2) 0.11679(2) 0.02232(5) Uani 1 1 d . . . . .
Gd1 Gd 0.27854(2) 0.73473(2) 0.29841(2) 0.02634(6) Uani 1 1 d . . . . .
Fe2 Fe 0.30433(3) 0.24560(2) 0.05268(2) 0.01858(10) Uani 1 1 d . . . . .
Fe1 Fe 0.59583(4) 0.75977(2) 0.38783(2) 0.02239(10) Uani 1 1 d . . . . .
O3 O 0.22201(16) 0.24460(12) 0.15896(11) 0.0278(5) Uani 1 1 d . . . . .
O1 O 0.42206(17) 0.67580(12) 0.29091(11) 0.0317(5) Uani 1 1 d . . . . .
O4 O 0.10710(15) 0.27840(12) 0.02112(11) 0.0275(5) Uani 1 1 d . . . . .
N8 N 0.40931(17) 0.31115(12) 0.03992(11) 0.0166(5) Uani 1 1 d . . . . .
N7 N 0.37581(18) 0.16224(12) 0.02736(12) 0.0180(5) Uani 1 1 d . . . . .
N3 N 0.71190(19) 0.81231(13) 0.37364(12) 0.0225(5) Uani 1 1 d . . . . .
O2 O 0.41482(17) 0.81564(12) 0.38401(11) 0.0326(5) Uani 1 1 d . . . . .
N4 N 0.69611(19) 0.72967(13) 0.46820(12) 0.0221(5) Uani 1 1 d . . . . .
N2 N 0.5052(2) 0.80663(15) 0.39918(14) 0.0319(6) Uani 1 1 d . . . . .
N1 N 0.5122(2) 0.69815(14) 0.32624(13) 0.0289(6) Uani 1 1 d . . . . .
C72 C 0.3858(2) 0.08666(15) 0.11164(15) 0.0201(6) Uani 1 1 d . . . . .
N6 N 0.18847(19) 0.26532(14) 0.01320(13) 0.0264(6) Uani 1 1 d . . . . .
C67 C 0.3456(2) 0.09607(15) 0.04287(15) 0.0191(6) Uani 1 1 d . . . . .
N5 N 0.2780(2) 0.24151(13) 0.12392(13) 0.0248(6) Uani 1 1 d . . . . .
C90 C -0.0241(2) 0.39311(16) 0.15911(16) 0.0251(7) Uani 1 1 d . . . . .
C53 C 0.4760(2) 0.29276(15) 0.00912(14) 0.0176(6) Uani 1 1 d . . . . .
C55 C 0.4188(2) 0.38493(14) 0.07359(14) 0.0173(6) Uani 1 1 d . . . . .
C93 C 0.1332(2) 0.37777(16) 0.22903(15) 0.0244(7) Uani 1 1 d . . . . .
C97 C 0.0469(2) 0.41440(16) 0.12945(15) 0.0226(6) Uani 1 1 d . . . . .
C19 C 0.6286(2) 0.74606(17) 0.56251(15) 0.0250(7) Uani 1 1 d . . . . .
C18 C 0.6509(2) 0.69936(17) 0.51100(14) 0.0235(6) Uani 1 1 d . . . . .
C95 C 0.1439(2) 0.40505(16) 0.17282(15) 0.0221(6) Uani 1 1 d . . . . .
C6 C 0.6809(2) 0.85738(16) 0.32421(15) 0.0238(6) Uani 1 1 d . . . . .
C7 C 0.6520(2) 0.92424(16) 0.34582(16) 0.0260(7) Uani 1 1 d . . . . .
C51 C 0.4462(2) 0.16120(15) -0.00239(14) 0.0183(6) Uani 1 1 d . . . . .
C32 C 0.1169(3) 0.69678(19) 0.33129(17) 0.0320(8) Uani 1 1 d . . . . .
C68 C 0.2779(2) 0.04303(16) -0.00976(15) 0.0220(6) Uani 1 1 d . . . . .
C60 C 0.4804(2) 0.40596(16) 0.14377(15) 0.0206(6) Uani 1 1 d . . . . .
C80 C -0.0616(2) 0.16071(16) 0.02429(16) 0.0248(7) Uani 1 1 d . . . . .
C41 C 0.1657(3) 0.81704(19) 0.21961(17) 0.0315(7) Uani 1 1 d . . . . .
C52 C 0.4880(2) 0.22235(15) -0.01514(14) 0.0194(6) Uani 1 1 d . . . . .
H52 H 0.5281 0.2155 -0.0427 0.023 Uiso 1 1 calc R . . . .
C91 C 0.0300(2) 0.37063(16) 0.22083(16) 0.0249(7) Uani 1 1 d . . . . .
C96 C 0.2415(2) 0.42589(18) 0.16347(18) 0.0322(8) Uani 1 1 d . . . . .
H96A H 0.2932 0.4017 0.1898 0.048 Uiso 1 1 calc GR . . . .
H96B H 0.2596 0.4764 0.1794 0.048 Uiso 1 1 calc GR . . . .
H96C H 0.2338 0.4130 0.1153 0.048 Uiso 1 1 calc GR . . . .
C23 C 0.6292(2) 0.62542(17) 0.50037(15) 0.0245(7) Uani 1 1 d . . . . .
C13 C 0.7119(2) 0.76303(17) 0.23193(15) 0.0255(7) Uani 1 1 d . . . . .
H13 H 0.7542 0.7482 0.2735 0.031 Uiso 1 1 calc R . . . .
C42 C 0.1431(3) 0.74760(19) 0.17798(16) 0.0330(8) Uani 1 1 d . . . . .
C65 C 0.3024(2) 0.41356(15) -0.03910(15) 0.0202(6) Uani 1 1 d . . . . .
H65 H 0.3107 0.3645 -0.0570 0.024 Uiso 1 1 calc R . . . .
C50 C 0.4882(2) 0.09292(15) -0.02181(16) 0.0236(6) Uani 1 1 d . . . . .
H50A H 0.5082 0.0703 0.0172 0.035 Uiso 1 1 calc GR . . . .
H50B H 0.5454 0.1036 -0.0349 0.035 Uiso 1 1 calc GR . . . .
H50C H 0.4375 0.0616 -0.0601 0.035 Uiso 1 1 calc GR . . . .
C56 C 0.3670(2) 0.43378(15) 0.03705(15) 0.0188(6) Uani 1 1 d . . . . .
C74 C 0.4613(2) 0.14381(16) 0.16822(15) 0.0237(6) Uani 1 1 d . . . . .
H74 H 0.4446 0.1899 0.1569 0.028 Uiso 1 1 calc R . . . .
C81 C 0.0061(2) 0.13446(16) 0.07845(16) 0.0248(7) Uani 1 1 d . . . . .
C59 C 0.4888(2) 0.47680(16) 0.17657(15) 0.0243(7) Uani 1 1 d . . . . .
H59 H 0.5298 0.4915 0.2228 0.029 Uiso 1 1 calc R . . . .
C71 C 0.3562(2) 0.02301(16) 0.12631(17) 0.0265(7) Uani 1 1 d . . . . .
H71 H 0.3821 0.0156 0.1713 0.032 Uiso 1 1 calc R . . . .
C87 C -0.1289(2) 0.19784(16) 0.05099(16) 0.0257(7) Uani 1 1 d . . . . .
C58 C 0.4375(2) 0.52585(16) 0.14191(16) 0.0243(7) Uani 1 1 d . . . . .
H58 H 0.4434 0.5729 0.1648 0.029 Uiso 1 1 calc R . . . .
C83 C -0.0198(2) 0.15536(16) 0.13893(16) 0.0266(7) Uani 1 1 d . . . . .
C61 C 0.5381(2) 0.35386(17) 0.18379(15) 0.0257(7) Uani 1 1 d . . . . .
H61 H 0.5238 0.3073 0.1522 0.031 Uiso 1 1 calc R . . . .
C57 C 0.3775(2) 0.50425(15) 0.07313(15) 0.0214(6) Uani 1 1 d . . . . .
H57 H 0.3431 0.5374 0.0501 0.026 Uiso 1 1 calc R . . . .
C14 C 0.7752(3) 0.7697(2) 0.18573(17) 0.0360(8) Uani 1 1 d . . . . .
H14A H 0.8261 0.8098 0.2073 0.054 Uiso 1 1 calc GR . . . .
H14B H 0.7326 0.7764 0.1414 0.054 Uiso 1 1 calc GR . . . .
H14C H 0.8065 0.7272 0.1796 0.054 Uiso 1 1 calc GR . . . .
C63 C 0.5053(3) 0.34573(18) 0.24497(16) 0.0314(7) Uani 1 1 d . . . . .
H63A H 0.5156 0.3913 0.2756 0.047 Uiso 1 1 calc GR . . . .
H63B H 0.5444 0.3134 0.2695 0.047 Uiso 1 1 calc GR . . . .
H63C H 0.4354 0.3274 0.2283 0.047 Uiso 1 1 calc GR . . . .
C22 C 0.5806(2) 0.59880(18) 0.54065(15) 0.0283(7) Uani 1 1 d . . . . .
H22 H 0.5644 0.5499 0.5337 0.034 Uiso 1 1 calc R . . . .
C44 C 0.2308(3) 0.72845(19) 0.16434(16) 0.0347(8) Uani 1 1 d . . . . .
C11 C 0.6765(2) 0.83361(16) 0.25532(15) 0.0235(6) Uani 1 1 d . . . . .
C54 C 0.5463(2) 0.34980(16) 0.00144(16) 0.0244(7) Uani 1 1 d . . . . .
H54A H 0.5078 0.3830 -0.0220 0.037 Uiso 1 1 calc GR . . . .
H54B H 0.5852 0.3284 -0.0250 0.037 Uiso 1 1 calc GR . . . .
H54C H 0.5905 0.3743 0.0465 0.037 Uiso 1 1 calc GR . . . .
C28 C 0.6577(2) 0.82605(17) 0.57737(16) 0.0286(7) Uani 1 1 d . . . . .
H28 H 0.6814 0.8366 0.5407 0.034 Uiso 1 1 calc R . . . .
C70 C 0.2888(2) -0.02962(16) 0.07501(18) 0.0291(7) Uani 1 1 d . . . . .
H70 H 0.2697 -0.0718 0.0858 0.035 Uiso 1 1 calc R . . . .
C35 C 0.2713(3) 0.6901(2) 0.40963(17) 0.0349(8) Uani 1 1 d . . . . .
C2 C 0.7964(2) 0.73801(16) 0.48848(15) 0.0254(7) Uani 1 1 d . . . . .
C79 C -0.0675(3) 0.14628(18) -0.05041(16) 0.0304(7) Uani 1 1 d . . . . .
H79A H -0.1227 0.1676 -0.0771 0.046 Uiso 1 1 calc GR . . . .
H79B H -0.0776 0.0958 -0.0683 0.046 Uiso 1 1 calc GR . . . .
H79C H -0.0059 0.1662 -0.0534 0.046 Uiso 1 1 calc GR . . . .
C5 C 0.8853(2) 0.85708(18) 0.38726(17) 0.0302(7) Uani 1 1 d . . . . .
H5A H 0.8677 0.9047 0.3884 0.045 Uiso 1 1 calc GR . . . .
H5B H 0.8844 0.8364 0.3416 0.045 Uiso 1 1 calc GR . . . .
H5C H 0.9514 0.8582 0.4202 0.045 Uiso 1 1 calc GR . . . .
C85 C -0.1041(2) 0.19412(16) 0.12146(17) 0.0272(7) Uani 1 1 d . . . . .
C21 C 0.5562(2) 0.64405(18) 0.59077(15) 0.0278(7) Uani 1 1 d . . . . .
H21 H 0.5233 0.6255 0.6170 0.033 Uiso 1 1 calc R . . . .
C20 C 0.5805(2) 0.71632(18) 0.60185(15) 0.0284(7) Uani 1 1 d . . . . .
H20 H 0.5647 0.7461 0.6362 0.034 Uiso 1 1 calc R . . . .
C69 C 0.2499(2) -0.01954(16) 0.00798(17) 0.0264(7) Uani 1 1 d . . . . .
H69 H 0.2042 -0.0550 -0.0260 0.032 Uiso 1 1 calc R . . . .
C4 C 0.8102(2) 0.81285(16) 0.40551(15) 0.0243(7) Uani 1 1 d . . . . .
C82 C 0.0878(2) 0.08953(17) 0.07209(18) 0.0325(8) Uani 1 1 d . . . . .
H82A H 0.1230 0.1088 0.0458 0.049 Uiso 1 1 calc GR . . . .
H82B H 0.0584 0.0417 0.0489 0.049 Uiso 1 1 calc GR . . . .
H82C H 0.1341 0.0894 0.1175 0.049 Uiso 1 1 calc GR . . . .
C89 C -0.1333(3) 0.40526(19) 0.1352(2) 0.0371(8) Uani 1 1 d . . . . .
H89A H -0.1583 0.3994 0.0857 0.056 Uiso 1 1 calc GR . . . .
H89B H -0.1398 0.4526 0.1561 0.056 Uiso 1 1 calc GR . . . .
H89C H -0.1715 0.3715 0.1486 0.056 Uiso 1 1 calc GR . . . .
C64 C 0.1904(2) 0.41720(18) -0.04976(17) 0.0297(7) Uani 1 1 d . . . . .
H64A H 0.1680 0.3838 -0.0273 0.045 Uiso 1 1 calc GR . . . .
H64B H 0.1521 0.4057 -0.0985 0.045 Uiso 1 1 calc GR . . . .
H64C H 0.1811 0.4644 -0.0302 0.045 Uiso 1 1 calc GR . . . .
C10 C 0.6389(2) 0.87654(18) 0.20817(17) 0.0294(7) Uani 1 1 d . . . . .
H10 H 0.6346 0.8613 0.1623 0.035 Uiso 1 1 calc R . . . .
C77 C 0.2356(2) 0.05183(16) -0.08441(15) 0.0235(6) Uani 1 1 d . . . . .
H77 H 0.2792 0.0900 -0.0898 0.028 Uiso 1 1 calc R . . . .
C92 C -0.0099(3) 0.3548(2) 0.27589(18) 0.0394(9) Uani 1 1 d . . . . .
H92A H -0.0820 0.3523 0.2591 0.059 Uiso 1 1 calc GR . . . .
H92B H 0.0174 0.3919 0.3167 0.059 Uiso 1 1 calc GR . . . .
H92C H 0.0093 0.3101 0.2869 0.059 Uiso 1 1 calc GR . . . .
C94 C 0.2166(3) 0.3620(2) 0.28929(17) 0.0379(8) Uani 1 1 d . . . . .
H94A H 0.2057 0.3130 0.2916 0.057 Uiso 1 1 calc GR . . . .
H94B H 0.2172 0.3919 0.3316 0.057 Uiso 1 1 calc GR . . . .
H94C H 0.2799 0.3710 0.2831 0.057 Uiso 1 1 calc GR . . . .
C37 C 0.2460(3) 0.62820(18) 0.35739(17) 0.0327(8) Uani 1 1 d . . . . .
C31 C 0.1509(3) 0.63167(18) 0.30820(17) 0.0316(7) Uani 1 1 d . . . . .
C88 C -0.2218(3) 0.22663(19) 0.00966(19) 0.0361(8) Uani 1 1 d . . . . .
H88A H -0.2319 0.2692 0.0373 0.054 Uiso 1 1 calc GR . . . .
H88B H -0.2792 0.1917 -0.0032 0.054 Uiso 1 1 calc GR . . . .
H88C H -0.2131 0.2372 -0.0314 0.054 Uiso 1 1 calc GR . . . .
C8 C 0.6162(3) 0.96489(18) 0.29656(18) 0.0331(8) Uani 1 1 d . . . . .
H8 H 0.5973 1.0092 0.3099 0.040 Uiso 1 1 calc R . . . .
C25 C 0.6597(3) 0.57393(17) 0.44834(16) 0.0289(7) Uani 1 1 d . . . . .
H25 H 0.7056 0.6013 0.4331 0.035 Uiso 1 1 calc R . . . .
C33 C 0.0127(3) 0.7169(2) 0.3035(2) 0.0448(9) Uani 1 1 d . . . . .
H33A H -0.0227 0.6868 0.2590 0.067 Uiso 1 1 calc GR . . . .
H33B H 0.0166 0.7657 0.2990 0.067 Uiso 1 1 calc GR . . . .
H33C H -0.0224 0.7112 0.3348 0.067 Uiso 1 1 calc GR . . . .
C66 C 0.3335(2) 0.46131(16) -0.08183(15) 0.0253(7) Uani 1 1 d . . . . .
H66A H 0.3184 0.5087 -0.0688 0.038 Uiso 1 1 calc GR . . . .
H66B H 0.2972 0.4430 -0.1302 0.038 Uiso 1 1 calc GR . . . .
H66C H 0.4044 0.4621 -0.0733 0.038 Uiso 1 1 calc GR . . . .
C3 C 0.8499(2) 0.77484(17) 0.45711(16) 0.0261(7) Uani 1 1 d . . . . .
H3 H 0.9192 0.7740 0.4722 0.031 Uiso 1 1 calc R . . . .
C48 C 0.2669(3) 0.84151(18) 0.23096(16) 0.0302(7) Uani 1 1 d . . . . .
C1 C 0.8576(3) 0.70737(19) 0.54914(17) 0.0334(8) Uani 1 1 d . . . . .
H1A H 0.8470 0.6563 0.5364 0.050 Uiso 1 1 calc GR . . . .
H1B H 0.8369 0.7230 0.5883 0.050 Uiso 1 1 calc GR . . . .
H1C H 0.9277 0.7234 0.5611 0.050 Uiso 1 1 calc GR . . . .
C84 C 0.0311(3) 0.1360(2) 0.20750(18) 0.0403(9) Uani 1 1 d . . . . .
H84A H 0.1025 0.1397 0.2171 0.060 Uiso 1 1 calc GR . . . .
H84B H 0.0065 0.0880 0.2059 0.060 Uiso 1 1 calc GR . . . .
H84C H 0.0169 0.1678 0.2433 0.060 Uiso 1 1 calc GR . . . .
C16 C 0.6658(3) 0.95322(17) 0.42172(17) 0.0314(7) Uani 1 1 d . . . . .
H16 H 0.6758 0.9134 0.4456 0.038 Uiso 1 1 calc R . . . .
C86 C -0.1695(3) 0.21376(19) 0.16449(19) 0.0376(8) Uani 1 1 d . . . . .
H86A H -0.1315 0.2166 0.2125 0.056 Uiso 1 1 calc GR . . . .
H86B H -0.2266 0.1782 0.1501 0.056 Uiso 1 1 calc GR . . . .
H86C H -0.1922 0.2590 0.1583 0.056 Uiso 1 1 calc GR . . . .
C40 C 0.0926(3) 0.8637(2) 0.2391(2) 0.0534(11) Uani 1 1 d . . . . .
H40A H 0.1145 0.8789 0.2886 0.080 Uiso 1 1 calc GR . . . .
H40B H 0.0269 0.8372 0.2227 0.080 Uiso 1 1 calc GR . . . .
H40C H 0.0900 0.9046 0.2184 0.080 Uiso 1 1 calc GR . . . .
C46 C 0.3067(2) 0.7876(2) 0.19631(16) 0.0336(8) Uani 1 1 d . . . . .
C98 C 0.0237(3) 0.44683(18) 0.06660(17) 0.0335(8) Uani 1 1 d . . . . .
H98A H 0.0772 0.4420 0.0481 0.050 Uiso 1 1 calc GR . . . .
H98B H 0.0170 0.4963 0.0793 0.050 Uiso 1 1 calc GR . . . .
H98C H -0.0381 0.4228 0.0322 0.050 Uiso 1 1 calc GR . . . .
C30 C 0.0941(3) 0.5722(2) 0.2482(2) 0.0478(10) Uani 1 1 d . . . . .
H30A H 0.1316 0.5630 0.2174 0.072 Uiso 1 1 calc GR . . . .
H30B H 0.0298 0.5853 0.2238 0.072 Uiso 1 1 calc GR . . . .
H30C H 0.0846 0.5301 0.2651 0.072 Uiso 1 1 calc GR . . . .
C9 C 0.6078(3) 0.94137(18) 0.22788(18) 0.0328(8) Uani 1 1 d . . . . .
H9 H 0.5815 0.9689 0.1954 0.039 Uiso 1 1 calc R . . . .
C34 C 0.1923(3) 0.73328(19) 0.39345(17) 0.0337(8) Uani 1 1 d . . . . .
C29 C 0.5698(3) 0.86850(19) 0.57750(18) 0.0385(8) Uani 1 1 d . . . . .
H29A H 0.5478 0.8614 0.6150 0.058 Uiso 1 1 calc GR . . . .
H29B H 0.5153 0.8526 0.5343 0.058 Uiso 1 1 calc GR . . . .
H29C H 0.5909 0.9181 0.5833 0.058 Uiso 1 1 calc GR . . . .
C76 C 0.2351(3) -0.01555(18) -0.13662(17) 0.0347(8) Uani 1 1 d . . . . .
H76A H 0.3000 -0.0322 -0.1228 0.052 Uiso 1 1 calc GR . . . .
H76B H 0.2203 -0.0049 -0.1818 0.052 Uiso 1 1 calc GR . . . .
H76C H 0.1849 -0.0517 -0.1379 0.052 Uiso 1 1 calc GR . . . .
C49 C 0.3182(3) 0.9156(2) 0.2679(2) 0.0496(10) Uani 1 1 d . . . . .
H49A H 0.3886 0.9176 0.2744 0.074 Uiso 1 1 calc GR . . . .
H49B H 0.3095 0.9272 0.3121 0.074 Uiso 1 1 calc GR . . . .
H49C H 0.2889 0.9491 0.2405 0.074 Uiso 1 1 calc GR . . . .
C73 C 0.5689(2) 0.13759(19) 0.17032(17) 0.0342(8) Uani 1 1 d . . . . .
H73A H 0.5885 0.0933 0.1823 0.051 Uiso 1 1 calc GR . . . .
H73B H 0.6132 0.1763 0.2043 0.051 Uiso 1 1 calc GR . . . .
H73C H 0.5730 0.1392 0.1256 0.051 Uiso 1 1 calc GR . . . .
C12 C 0.6233(3) 0.70475(18) 0.19373(17) 0.0329(8) Uani 1 1 d . . . . .
H12A H 0.6483 0.6606 0.1817 0.049 Uiso 1 1 calc GR . . . .
H12B H 0.5812 0.7177 0.1523 0.049 Uiso 1 1 calc GR . . . .
H12C H 0.5849 0.6994 0.2232 0.049 Uiso 1 1 calc GR . . . .
C43 C 0.0407(3) 0.7046(2) 0.1427(2) 0.0518(11) Uani 1 1 d . . . . .
H43A H -0.0054 0.7236 0.1643 0.078 Uiso 1 1 calc GR . . . .
H43B H 0.0459 0.6559 0.1468 0.078 Uiso 1 1 calc GR . . . .
H43C H 0.0165 0.7069 0.0945 0.078 Uiso 1 1 calc GR . . . .
C75 C 0.4554(3) 0.1450(2) 0.24032(17) 0.0400(9) Uani 1 1 d . . . . .
H75A H 0.3871 0.1474 0.2385 0.060 Uiso 1 1 calc GR . . . .
H75B H 0.4974 0.1858 0.2725 0.060 Uiso 1 1 calc GR . . . .
H75C H 0.4779 0.1025 0.2552 0.060 Uiso 1 1 calc GR . . . .
C27 C 0.7448(3) 0.8502(2) 0.64666(18) 0.0401(9) Uani 1 1 d . . . . .
H27A H 0.8019 0.8263 0.6446 0.060 Uiso 1 1 calc GR . . . .
H27B H 0.7245 0.8386 0.6834 0.060 Uiso 1 1 calc GR . . . .
H27C H 0.7626 0.9006 0.6553 0.060 Uiso 1 1 calc GR . . . .
C47 C 0.4099(3) 0.7936(3) 0.1908(2) 0.0568(12) Uani 1 1 d . . . . .
H47A H 0.4259 0.7470 0.1757 0.085 Uiso 1 1 calc GR . . . .
H47B H 0.4584 0.8152 0.2353 0.085 Uiso 1 1 calc GR . . . .
H47C H 0.4112 0.8223 0.1579 0.085 Uiso 1 1 calc GR . . . .
C78 C 0.1298(3) 0.0741(2) -0.10179(18) 0.0368(8) Uani 1 1 d . . . . .
H78A H 0.0856 0.0380 -0.0961 0.055 Uiso 1 1 calc GR . . . .
H78B H 0.1060 0.0799 -0.1489 0.055 Uiso 1 1 calc GR . . . .
H78C H 0.1313 0.1182 -0.0713 0.055 Uiso 1 1 calc GR . . . .
C17 C 0.5750(3) 0.9863(2) 0.4312(2) 0.0488(10) Uani 1 1 d . . . . .
H17A H 0.5164 0.9519 0.4102 0.073 Uiso 1 1 calc GR . . . .
H17B H 0.5651 1.0267 0.4096 0.073 Uiso 1 1 calc GR . . . .
H17C H 0.5862 1.0014 0.4798 0.073 Uiso 1 1 calc GR . . . .
C24 C 0.5706(3) 0.53957(19) 0.38462(17) 0.0371(8) Uani 1 1 d . . . . .
H24A H 0.5365 0.5759 0.3636 0.056 Uiso 1 1 calc GR . . . .
H24B H 0.5251 0.5112 0.3978 0.056 Uiso 1 1 calc GR . . . .
H24C H 0.5937 0.5098 0.3521 0.056 Uiso 1 1 calc GR . . . .
C36 C 0.3625(3) 0.7052(3) 0.4746(2) 0.0559(12) Uani 1 1 d . . . . .
H36A H 0.3739 0.7552 0.4947 0.084 Uiso 1 1 calc GR . . . .
H36B H 0.4202 0.6910 0.4635 0.084 Uiso 1 1 calc GR . . . .
H36C H 0.3518 0.6790 0.5071 0.084 Uiso 1 1 calc GR . . . .
C62 C 0.6521(3) 0.3759(2) 0.2099(2) 0.0491(10) Uani 1 1 d . . . . .
H62A H 0.6729 0.3814 0.1715 0.074 Uiso 1 1 calc GR . . . .
H62B H 0.6864 0.3399 0.2314 0.074 Uiso 1 1 calc GR . . . .
H62C H 0.6685 0.4202 0.2430 0.074 Uiso 1 1 calc GR . . . .
C26 C 0.7160(3) 0.5160(2) 0.4803(2) 0.0436(9) Uani 1 1 d . . . . .
H26A H 0.6704 0.4845 0.4904 0.065 Uiso 1 1 calc GR . . . .
H26B H 0.7698 0.5375 0.5224 0.065 Uiso 1 1 calc GR . . . .
H26C H 0.7431 0.4895 0.4483 0.065 Uiso 1 1 calc GR . . . .
C45 C 0.2402(4) 0.6586(2) 0.1219(2) 0.0561(12) Uani 1 1 d . . . . .
H45A H 0.2367 0.6213 0.1463 0.084 Uiso 1 1 calc GR . . . .
H45B H 0.3035 0.6615 0.1145 0.084 Uiso 1 1 calc GR . . . .
H45C H 0.1864 0.6485 0.0780 0.084 Uiso 1 1 calc GR . . . .
C15 C 0.7586(3) 1.0078(3) 0.4564(2) 0.0606(12) Uani 1 1 d . . . . .
H15A H 0.7484 1.0492 0.4364 0.091 Uiso 1 1 calc GR . . . .
H15B H 0.8160 0.9877 0.4496 0.091 Uiso 1 1 calc GR . . . .
H15C H 0.7699 1.0211 0.5052 0.091 Uiso 1 1 calc GR . . . .
C38 C 0.3051(3) 0.5652(2) 0.3558(2) 0.0538(11) Uani 1 1 d . . . . .
H38A H 0.3710 0.5779 0.3902 0.081 Uiso 1 1 calc GR . . . .
H38B H 0.3108 0.5517 0.3108 0.081 Uiso 1 1 calc GR . . . .
H38C H 0.2710 0.5261 0.3654 0.081 Uiso 1 1 calc GR . . . .
C39 C 0.1847(4) 0.8023(2) 0.4368(2) 0.0587(12) Uani 1 1 d . . . . .
H39A H 0.1500 0.8325 0.4072 0.088 Uiso 1 1 calc GR . . . .
H39B H 0.2510 0.8254 0.4646 0.088 Uiso 1 1 calc GR . . . .
H39C H 0.1482 0.7934 0.4665 0.088 Uiso 1 1 calc GR . . . .
C99 C -0.2162(5) 0.5744(3) 0.2981(3) 0.0846(15) Uani 1 1 d . U . . .
H99A H -0.2485 0.5452 0.2526 0.127 Uiso 1 1 calc GR . . . .
H99B H -0.1971 0.6216 0.2942 0.127 Uiso 1 1 calc GR . . . .
H99C H -0.2618 0.5761 0.3235 0.127 Uiso 1 1 calc GR . . . .
C101 C -0.0604(4) 0.5873(3) 0.4067(3) 0.0860(15) Uani 1 1 d D U . . .
H10A H -0.0540 0.6363 0.4018 0.103 Uiso 1 1 calc R . . . .
H10B H -0.0985 0.5849 0.4374 0.103 Uiso 1 1 calc R . . . .
C103 C 0.0947(5) 0.6174(4) 0.5059(4) 0.108(2) Uani 1 1 d . U . . .
H10C H 0.0843 0.6655 0.5016 0.161 Uiso 1 1 calc GR . . . .
H10D H 0.1652 0.6127 0.5182 0.161 Uiso 1 1 calc GR . . . .
H10E H 0.0710 0.6060 0.5413 0.161 Uiso 1 1 calc GR . . . .
C100 C -0.1219(5) 0.5425(3) 0.3365(3) 0.1030(18) Uani 1 1 d . U . . .
H10F H -0.1423 0.4958 0.3423 0.124 Uiso 1 1 calc R . . . .
H10G H -0.0797 0.5362 0.3080 0.124 Uiso 1 1 calc R . . . .
C102 C 0.0402(5) 0.5696(4) 0.4408(4) 0.122(2) Uani 1 1 d D U . . .
H10H H 0.0346 0.5217 0.4488 0.147 Uiso 1 1 calc R . . . .
H10I H 0.0785 0.5700 0.4099 0.147 Uiso 1 1 calc R . . . .
C106 C -0.0900(7) 0.1224(5) 0.3693(5) 0.0746(9) Uani 0.7 1 d . U P A 1
H10J H -0.0882 0.1288 0.4169 0.089 Uiso 0.7 1 calc R . P A 1
H10K H -0.0360 0.1551 0.3688 0.089 Uiso 0.7 1 calc R . P A 1
C105 C -0.0697(7) 0.0483(5) 0.3469(4) 0.0746(9) Uani 0.7 1 d . U P A 1
H10L H -0.0654 0.0429 0.3009 0.089 Uiso 0.7 1 calc R . P A 1
H10M H -0.1259 0.0154 0.3439 0.089 Uiso 0.7 1 calc R . P A 1
C107 C -0.1861(6) 0.1420(4) 0.3272(4) 0.0746(9) Uani 0.7 1 d . U P A 1
H10N H -0.2406 0.1101 0.3285 0.089 Uiso 0.7 1 calc R . P A 1
H10O H -0.1887 0.1351 0.2795 0.089 Uiso 0.7 1 calc R . P A 1
C108 C -0.2039(6) 0.2214(4) 0.3519(4) 0.0746(9) Uani 0.7 1 d . U P A 1
H10P H -0.2652 0.2316 0.3201 0.112 Uiso 0.7 1 calc GR . P A 1
H10Q H -0.1486 0.2533 0.3532 0.112 Uiso 0.7 1 calc GR . P A 1
H10R H -0.2085 0.2275 0.3973 0.112 Uiso 0.7 1 calc GR . P A 1
C104 C 0.0290(6) 0.0279(5) 0.3965(4) 0.0746(9) Uani 0.7 1 d . U P A 1
H10S H 0.0439 -0.0167 0.3752 0.112 Uiso 0.7 1 calc GR . P A 1
H10T H 0.0203 0.0237 0.4394 0.112 Uiso 0.7 1 calc GR . P A 1
H10U H 0.0835 0.0642 0.4054 0.112 Uiso 0.7 1 calc GR . P A 1
C112 C -0.1301(15) 0.1546(10) 0.3854(9) 0.0746(9) Uani 0.3 1 d . U P B 2
H11A H -0.1304 0.1457 0.4296 0.089 Uiso 0.3 1 calc R . P B 2
H11B H -0.0793 0.1947 0.3955 0.089 Uiso 0.3 1 calc R . P B 2
C109 C 0.0192(14) 0.0082(10) 0.3435(9) 0.0746(9) Uani 0.3 1 d . U P B 2
H10V H 0.0044 0.0137 0.2966 0.112 Uiso 0.3 1 calc GR . P B 2
H10W H -0.0178 -0.0348 0.3440 0.112 Uiso 0.3 1 calc GR . P B 2
H10X H 0.0900 0.0059 0.3641 0.112 Uiso 0.3 1 calc GR . P B 2
C113 C -0.2256(14) 0.1772(11) 0.3520(9) 0.0746(9) Uani 0.3 1 d . U P B 2
H11C H -0.2250 0.1922 0.3107 0.112 Uiso 0.3 1 calc GR . P B 2
H11D H -0.2379 0.2162 0.3829 0.112 Uiso 0.3 1 calc GR . P B 2
H11E H -0.2777 0.1384 0.3401 0.112 Uiso 0.3 1 calc GR . P B 2
C110 C -0.0085(16) 0.0669(10) 0.3816(10) 0.0746(9) Uani 0.3 1 d . U P B 2
H11F H -0.0117 0.0540 0.4237 0.089 Uiso 0.3 1 calc R . P B 2
H11G H 0.0452 0.1057 0.3954 0.089 Uiso 0.3 1 calc R . P B 2
C111 C -0.0960(17) 0.0920(12) 0.3509(10) 0.0746(9) Uani 0.3 1 d . U P B 2
H11H H -0.1490 0.0529 0.3385 0.089 Uiso 0.3 1 calc R . P B 2
H11I H -0.0930 0.1022 0.3077 0.089 Uiso 0.3 1 calc R . P B 2

loop_
_atom_site_aniso_label
_atom_site_aniso_U_11
_atom_site_aniso_U_22
_atom_site_aniso_U_33
_atom_site_aniso_U_23
_atom_site_aniso_U_13
_atom_site_aniso_U_12
Gd2 0.02023(10) 0.02062(10) 0.02684(9) 0.00776(7) 0.00767(7) 0.00185(7)
Gd1 0.02597(11) 0.03021(11) 0.02343(9) 0.01031(7) 0.00654(8) 0.00505(8)
Fe2 0.0203(2) 0.0158(2) 0.0208(2) 0.00570(17) 0.00771(18) 0.00149(17)
Fe1 0.0263(3) 0.0228(2) 0.0196(2) 0.00749(18) 0.00821(19) 0.00314(19)
O3 0.0255(12) 0.0347(13) 0.0273(11) 0.0103(9) 0.0121(10) 0.0079(10)
O1 0.0274(13) 0.0343(13) 0.0271(11) 0.0045(10) 0.0024(10) 0.0011(10)
O4 0.0180(11) 0.0348(13) 0.0324(12) 0.0124(10) 0.0093(9) 0.0043(9)
N8 0.0184(12) 0.0129(12) 0.0189(11) 0.0043(9) 0.0063(10) 0.0019(9)
N7 0.0196(13) 0.0151(12) 0.0209(12) 0.0068(9) 0.0077(10) 0.0014(10)
N3 0.0276(15) 0.0213(13) 0.0222(12) 0.0074(10) 0.0112(11) 0.0051(11)
O2 0.0258(13) 0.0376(14) 0.0329(12) 0.0073(10) 0.0078(10) 0.0082(10)
N4 0.0233(14) 0.0242(14) 0.0191(12) 0.0050(10) 0.0075(11) 0.0008(11)
N2 0.0284(16) 0.0405(17) 0.0314(14) 0.0126(12) 0.0125(12) 0.0110(13)
N1 0.0309(16) 0.0288(15) 0.0260(13) 0.0097(11) 0.0064(12) 0.0039(12)
C72 0.0187(15) 0.0199(15) 0.0267(15) 0.0084(12) 0.0119(13) 0.0064(12)
N6 0.0234(15) 0.0277(15) 0.0272(13) 0.0085(11) 0.0060(11) 0.0030(11)
C67 0.0175(15) 0.0160(15) 0.0285(15) 0.0081(12) 0.0121(12) 0.0040(11)
N5 0.0282(15) 0.0232(14) 0.0262(13) 0.0069(11) 0.0126(12) 0.0040(11)
C90 0.0225(16) 0.0214(16) 0.0345(17) 0.0083(13) 0.0123(14) 0.0037(13)
C53 0.0184(15) 0.0168(15) 0.0179(13) 0.0059(11) 0.0056(12) 0.0005(12)
C55 0.0173(15) 0.0137(14) 0.0227(14) 0.0034(11) 0.0098(12) -0.0003(11)
C93 0.0254(17) 0.0227(16) 0.0224(15) 0.0045(12) 0.0048(13) 0.0035(13)
C97 0.0250(17) 0.0193(16) 0.0276(15) 0.0081(12) 0.0119(13) 0.0063(13)
C19 0.0268(17) 0.0289(17) 0.0182(14) 0.0060(12) 0.0054(13) 0.0059(14)
C18 0.0254(17) 0.0295(17) 0.0165(14) 0.0091(12) 0.0061(12) 0.0048(13)
C95 0.0199(16) 0.0193(16) 0.0294(16) 0.0056(12) 0.0114(13) 0.0012(12)
C6 0.0237(16) 0.0241(17) 0.0272(15) 0.0116(13) 0.0103(13) 0.0035(13)
C7 0.0274(17) 0.0206(16) 0.0355(17) 0.0087(13) 0.0163(14) 0.0032(13)
C51 0.0194(15) 0.0169(15) 0.0177(13) 0.0050(11) 0.0041(12) 0.0035(12)
C32 0.0303(19) 0.038(2) 0.0326(17) 0.0137(15) 0.0137(15) 0.0086(15)
C68 0.0184(15) 0.0207(16) 0.0310(16) 0.0066(12) 0.0128(13) 0.0040(12)
C60 0.0187(15) 0.0234(16) 0.0228(14) 0.0037(12) 0.0120(12) 0.0019(12)
C80 0.0198(16) 0.0231(17) 0.0309(16) 0.0096(13) 0.0067(13) -0.0021(13)
C41 0.0283(18) 0.039(2) 0.0325(17) 0.0168(15) 0.0120(15) 0.0086(15)
C52 0.0196(15) 0.0205(15) 0.0207(14) 0.0063(11) 0.0091(12) 0.0041(12)
C91 0.0308(18) 0.0194(16) 0.0293(16) 0.0066(12) 0.0159(14) 0.0024(13)
C96 0.0270(18) 0.0275(18) 0.046(2) 0.0074(15) 0.0188(16) 0.0010(14)
C23 0.0278(17) 0.0280(17) 0.0184(14) 0.0095(12) 0.0064(13) 0.0048(13)
C13 0.0264(17) 0.0322(18) 0.0215(15) 0.0092(13) 0.0101(13) 0.0105(14)
C42 0.0284(18) 0.041(2) 0.0283(17) 0.0182(15) 0.0026(14) 0.0005(15)
C65 0.0194(15) 0.0161(15) 0.0253(15) 0.0063(12) 0.0071(12) 0.0008(12)
C50 0.0240(16) 0.0182(15) 0.0317(16) 0.0054(12) 0.0131(14) 0.0043(13)
C56 0.0192(15) 0.0151(15) 0.0261(15) 0.0059(11) 0.0126(13) 0.0004(12)
C74 0.0257(17) 0.0241(16) 0.0243(15) 0.0088(12) 0.0104(13) 0.0041(13)
C81 0.0213(16) 0.0182(16) 0.0351(17) 0.0082(13) 0.0089(14) 0.0008(12)
C59 0.0230(16) 0.0273(17) 0.0219(15) 0.0001(12) 0.0104(13) -0.0047(13)
C71 0.0294(18) 0.0242(17) 0.0344(17) 0.0147(13) 0.0171(15) 0.0084(14)
C87 0.0192(16) 0.0224(16) 0.0338(17) 0.0100(13) 0.0051(13) 0.0003(13)
C58 0.0260(17) 0.0177(16) 0.0313(16) -0.0001(12) 0.0160(14) -0.0019(13)
C83 0.0253(17) 0.0225(17) 0.0321(17) 0.0114(13) 0.0078(14) -0.0024(13)
C61 0.0258(17) 0.0311(18) 0.0212(15) 0.0061(13) 0.0087(13) 0.0057(14)
C57 0.0230(16) 0.0157(15) 0.0303(16) 0.0064(12) 0.0151(13) 0.0011(12)
C14 0.0298(19) 0.048(2) 0.0348(18) 0.0065(16) 0.0168(16) 0.0112(16)
C63 0.0344(19) 0.0333(19) 0.0288(17) 0.0121(14) 0.0105(15) 0.0072(15)
C22 0.0312(18) 0.0290(18) 0.0249(16) 0.0101(13) 0.0081(14) 0.0006(14)
C44 0.045(2) 0.039(2) 0.0207(15) 0.0117(14) 0.0079(15) 0.0123(17)
C11 0.0230(16) 0.0246(17) 0.0253(15) 0.0083(12) 0.0098(13) 0.0039(13)
C54 0.0264(17) 0.0206(16) 0.0319(16) 0.0092(13) 0.0156(14) 0.0030(13)
C28 0.0326(19) 0.0298(18) 0.0217(15) 0.0035(13) 0.0083(14) 0.0020(14)
C70 0.0302(18) 0.0180(16) 0.048(2) 0.0145(14) 0.0218(16) 0.0018(13)
C35 0.0277(19) 0.050(2) 0.0286(17) 0.0168(16) 0.0074(15) -0.0003(16)
C2 0.0334(19) 0.0219(16) 0.0202(14) 0.0041(12) 0.0084(13) 0.0041(13)
C79 0.0268(18) 0.0290(18) 0.0339(17) 0.0078(14) 0.0085(15) -0.0002(14)
C5 0.0248(18) 0.0317(19) 0.0379(18) 0.0112(14) 0.0139(15) 0.0016(14)
C85 0.0281(18) 0.0212(17) 0.0348(17) 0.0069(13) 0.0135(14) 0.0031(13)
C21 0.0294(18) 0.0369(19) 0.0213(15) 0.0139(13) 0.0099(14) 0.0047(14)
C20 0.0274(18) 0.040(2) 0.0172(14) 0.0072(13) 0.0051(13) 0.0084(15)
C69 0.0234(17) 0.0187(16) 0.0407(18) 0.0072(13) 0.0157(14) 0.0010(13)
C4 0.0297(18) 0.0213(16) 0.0238(15) 0.0019(12) 0.0134(14) 0.0013(13)
C82 0.0279(18) 0.0260(18) 0.0431(19) 0.0095(15) 0.0099(16) 0.0064(14)
C89 0.0274(19) 0.033(2) 0.053(2) 0.0134(16) 0.0132(17) 0.0098(15)
C64 0.0214(17) 0.0343(19) 0.0349(17) 0.0142(14) 0.0084(14) 0.0001(14)
C10 0.0292(18) 0.0363(19) 0.0295(16) 0.0143(14) 0.0149(14) 0.0060(15)
C77 0.0222(16) 0.0200(16) 0.0280(16) 0.0033(12) 0.0093(13) 0.0003(12)
C92 0.051(2) 0.039(2) 0.0383(19) 0.0100(16) 0.0278(18) 0.0024(18)
C94 0.040(2) 0.042(2) 0.0270(17) 0.0098(15) 0.0035(16) 0.0094(17)
C37 0.037(2) 0.0334(19) 0.0364(18) 0.0203(15) 0.0171(16) 0.0102(15)
C31 0.036(2) 0.0297(18) 0.0305(17) 0.0117(14) 0.0105(15) 0.0040(15)
C88 0.0251(18) 0.0316(19) 0.048(2) 0.0122(16) 0.0060(16) 0.0038(15)
C8 0.038(2) 0.0214(17) 0.046(2) 0.0125(15) 0.0190(17) 0.0075(15)
C25 0.040(2) 0.0249(17) 0.0284(16) 0.0083(13) 0.0182(15) 0.0070(15)
C33 0.032(2) 0.056(3) 0.055(2) 0.026(2) 0.0170(18) 0.0139(18)
C66 0.0268(17) 0.0258(17) 0.0263(15) 0.0099(13) 0.0105(13) 0.0058(13)
C3 0.0206(16) 0.0313(18) 0.0283(16) 0.0096(13) 0.0088(13) 0.0051(13)
C48 0.0304(18) 0.0337(19) 0.0275(16) 0.0156(14) 0.0072(14) 0.0003(15)
C1 0.0288(19) 0.043(2) 0.0297(17) 0.0157(15) 0.0074(15) 0.0087(16)
C84 0.042(2) 0.041(2) 0.0359(19) 0.0177(16) 0.0071(17) 0.0018(17)
C16 0.037(2) 0.0229(17) 0.0348(18) 0.0022(14) 0.0155(16) 0.0058(15)
C86 0.039(2) 0.032(2) 0.050(2) 0.0093(16) 0.0257(18) 0.0001(16)
C40 0.055(3) 0.055(3) 0.072(3) 0.035(2) 0.035(2) 0.031(2)
C46 0.0253(18) 0.055(2) 0.0265(16) 0.0213(16) 0.0093(14) 0.0095(16)
C98 0.040(2) 0.0315(19) 0.0356(18) 0.0173(15) 0.0156(16) 0.0113(16)
C30 0.061(3) 0.036(2) 0.042(2) 0.0098(17) 0.014(2) -0.0057(19)
C9 0.035(2) 0.0329(19) 0.0383(19) 0.0222(15) 0.0146(16) 0.0069(15)
C34 0.035(2) 0.039(2) 0.0287(17) 0.0061(14) 0.0142(15) 0.0023(16)
C29 0.047(2) 0.035(2) 0.0339(18) 0.0049(15) 0.0132(17) 0.0120(17)
C76 0.039(2) 0.0286(19) 0.0356(18) 0.0007(14) 0.0156(16) -0.0015(15)
C49 0.058(3) 0.042(2) 0.045(2) 0.0194(18) 0.010(2) -0.008(2)
C73 0.0236(18) 0.043(2) 0.0335(18) 0.0043(15) 0.0081(15) 0.0051(15)
C12 0.035(2) 0.0306(19) 0.0339(18) 0.0033(14) 0.0142(15) 0.0048(15)
C43 0.042(2) 0.060(3) 0.040(2) 0.0229(19) -0.0066(18) -0.013(2)
C75 0.053(2) 0.043(2) 0.0290(18) 0.0087(15) 0.0200(17) 0.0040(18)
C27 0.035(2) 0.039(2) 0.038(2) -0.0001(16) 0.0072(17) 0.0002(17)
C47 0.034(2) 0.102(4) 0.053(2) 0.044(3) 0.022(2) 0.025(2)
C78 0.0293(19) 0.047(2) 0.0350(18) 0.0103(16) 0.0103(16) 0.0115(16)
C17 0.050(3) 0.057(3) 0.046(2) 0.0059(19) 0.026(2) 0.019(2)
C24 0.051(2) 0.033(2) 0.0272(17) 0.0063(14) 0.0134(16) 0.0060(17)
C36 0.043(2) 0.084(3) 0.036(2) 0.030(2) 0.0004(18) -0.005(2)
C62 0.025(2) 0.073(3) 0.060(3) 0.035(2) 0.0158(18) 0.0134(19)
C26 0.053(3) 0.042(2) 0.043(2) 0.0148(17) 0.0221(19) 0.0189(19)
C45 0.087(3) 0.048(3) 0.035(2) 0.0130(18) 0.019(2) 0.025(2)
C15 0.053(3) 0.066(3) 0.052(3) -0.018(2) 0.023(2) -0.005(2)
C38 0.059(3) 0.050(3) 0.073(3) 0.041(2) 0.032(2) 0.027(2)
C39 0.080(3) 0.054(3) 0.047(2) 0.000(2) 0.032(2) 0.008(2)
C99 0.098(3) 0.082(4) 0.083(3) 0.026(3) 0.040(2) 0.002(3)
C101 0.093(3) 0.070(3) 0.105(3) 0.028(2) 0.041(2) 0.022(2)
C103 0.090(4) 0.095(4) 0.137(4) 0.028(3) 0.032(3) 0.038(3)
C100 0.124(3) 0.083(3) 0.102(3) 0.025(2) 0.035(3) 0.018(3)
C102 0.111(3) 0.110(4) 0.138(4) 0.025(3) 0.029(3) 0.042(3)
C106 0.0791(16) 0.0748(17) 0.0662(14) 0.0223(13) 0.0182(12) -0.0034(13)
C105 0.0791(16) 0.0748(17) 0.0662(14) 0.0223(13) 0.0182(12) -0.0034(13)
C107 0.0791(16) 0.0748(17) 0.0662(14) 0.0223(13) 0.0182(12) -0.0034(13)
C108 0.0791(16) 0.0748(17) 0.0662(14) 0.0223(13) 0.0182(12) -0.0034(13)
C104 0.0791(16) 0.0748(17) 0.0662(14) 0.0223(13) 0.0182(12) -0.0034(13)
C112 0.0791(16) 0.0748(17) 0.0662(14) 0.0223(13) 0.0182(12) -0.0034(13)
C109 0.0791(16) 0.0748(17) 0.0662(14) 0.0223(13) 0.0182(12) -0.0034(13)
C113 0.0791(16) 0.0748(17) 0.0662(14) 0.0223(13) 0.0182(12) -0.0034(13)
C110 0.0791(16) 0.0748(17) 0.0662(14) 0.0223(13) 0.0182(12) -0.0034(13)
C111 0.0791(16) 0.0748(17) 0.0662(14) 0.0223(13) 0.0182(12) -0.0034(13)

loop_
_atom_type_symbol
_atom_type_description
_atom_type_scat_dispersion_real
_atom_type_scat_dispersion_imag
_atom_type_scat_source
C C 0.0181 0.0091 'International Tables Vol C Tables 4.2.6.8 and 6.1.1.4'
H H 0.0000 0.0000 'International Tables Vol C Tables 4.2.6.8 and 6.1.1.4'
Fe Fe -1.1336 3.1974 'International Tables Vol C Tables 4.2.6.8 and 6.1.1.4'
Gd Gd -8.8380 11.9157 'International Tables Vol C Tables 4.2.6.8 and 6.1.1.4'
N N 0.0311 0.0180 'International Tables Vol C Tables 4.2.6.8 and 6.1.1.4'
O O 0.0492 0.0322 'International Tables Vol C Tables 4.2.6.8 and 6.1.1.4'

loop_
_geom_angle_atom_site_label_1
_geom_angle_atom_site_label_2
_geom_angle_atom_site_label_3
_geom_angle
_geom_angle_site_symmetry_1
_geom_angle_site_symmetry_3
_geom_angle_publ_flag
O3 Gd2 C90 129.14(9) . . ?
O3 Gd2 C93 79.20(8) . . ?
O3 Gd2 C97 112.32(8) . . ?
O3 Gd2 C95 82.39(8) . . ?
O3 Gd2 C80 107.60(8) . . ?
O3 Gd2 C91 106.48(9) . . ?
O3 Gd2 C81 83.18(8) . . ?
O3 Gd2 C87 134.00(8) . . ?
O3 Gd2 C83 91.12(9) . . ?
O3 Gd2 C85 121.77(8) . . ?
O4 Gd2 O3 77.91(7) . . ?
O4 Gd2 C90 114.35(8) . . ?
O4 Gd2 C93 117.28(8) . . ?
O4 Gd2 C97 86.88(8) . . ?
O4 Gd2 C95 88.33(8) . . ?
O4 Gd2 C80 79.10(8) . . ?
O4 Gd2 C91 136.34(8) . . ?
O4 Gd2 C81 91.67(8) . . ?
O4 Gd2 C87 100.21(8) . . ?
O4 Gd2 C83 122.86(9) . . ?
O4 Gd2 C85 128.82(9) . . ?
C93 Gd2 C90 50.73(9) . . ?
C93 Gd2 C97 51.11(9) . . ?
C93 Gd2 C80 163.53(9) . . ?
C93 Gd2 C91 30.55(9) . . ?
C93 Gd2 C87 135.84(10) . . ?
C93 Gd2 C85 112.92(10) . . ?
C97 Gd2 C90 30.70(9) . . ?
C97 Gd2 C80 133.58(9) . . ?
C97 Gd2 C91 50.64(9) . . ?
C97 Gd2 C87 113.46(9) . . ?
C97 Gd2 C85 118.80(9) . . ?
C95 Gd2 C90 50.92(9) . . ?
C95 Gd2 C93 31.04(9) . . ?
C95 Gd2 C97 31.05(9) . . ?
C95 Gd2 C80 161.65(9) . . ?
C95 Gd2 C91 50.77(9) . . ?
C95 Gd2 C81 165.24(9) . . ?
C95 Gd2 C87 143.55(9) . . ?
C95 Gd2 C83 146.15(9) . . ?
C95 Gd2 C85 136.95(9) . . ?
C80 Gd2 C90 122.99(9) . . ?
C80 Gd2 C91 135.29(9) . . ?
C80 Gd2 C87 30.57(9) . . ?
C91 Gd2 C90 30.51(9) . . ?
C81 Gd2 C90 140.68(9) . . ?
C81 Gd2 C93 141.49(9) . . ?
C81 Gd2 C97 163.68(10) . . ?
C81 Gd2 C80 30.74(9) . . ?
C81 Gd2 C91 131.86(9) . . ?
C81 Gd2 C87 50.82(9) . . ?
C81 Gd2 C85 51.17(9) . . ?
C87 Gd2 C90 94.02(9) . . ?
C87 Gd2 C91 105.51(10) . . ?
C83 Gd2 C90 115.55(9) . . ?
C83 Gd2 C93 115.12(9) . . ?
C83 Gd2 C97 146.25(9) . . ?
C83 Gd2 C80 50.99(9) . . ?
C83 Gd2 C91 100.69(9) . . ?
C83 Gd2 C81 31.20(9) . . ?
C83 Gd2 C87 50.86(9) . . ?
C83 Gd2 C85 31.01(9) . . ?
C85 Gd2 C90 89.79(9) . . ?
C85 Gd2 C80 50.65(9) . . ?
C85 Gd2 C91 86.72(9) . . ?
C85 Gd2 C87 30.50(9) . . ?
O1 Gd1 C32 133.06(9) . . ?
O1 Gd1 C41 131.76(9) . . ?
O1 Gd1 C42 116.26(9) . . ?
O1 Gd1 C44 86.16(9) . . ?
O1 Gd1 C35 95.52(9) . . ?
O1 Gd1 C37 83.46(9) . . ?
O1 Gd1 C31 104.25(9) . . ?
O1 Gd1 C48 107.78(9) . . ?
O1 Gd1 C46 81.55(9) . . ?
O1 Gd1 C34 126.52(9) . . ?
O2 Gd1 O1 78.57(7) . . ?
O2 Gd1 C32 118.81(9) . . ?
O2 Gd1 C41 104.89(9) . . ?
O2 Gd1 C42 132.43(9) . . ?
O2 Gd1 C44 122.90(10) . . ?
O2 Gd1 C35 81.66(9) . . ?
O2 Gd1 C37 106.62(9) . . ?
O2 Gd1 C31 132.31(9) . . ?
O2 Gd1 C48 82.03(9) . . ?
O2 Gd1 C46 91.81(10) . . ?
O2 Gd1 C34 88.60(9) . . ?
C41 Gd1 C32 88.29(10) . . ?
C41 Gd1 C31 106.96(10) . . ?
C42 Gd1 C32 85.01(10) . . ?
C42 Gd1 C41 30.50(10) . . ?
C42 Gd1 C31 89.84(10) . . ?
C44 Gd1 C32 111.69(11) . . ?
C44 Gd1 C41 50.89(10) . . ?
C44 Gd1 C42 30.90(11) . . ?
C44 Gd1 C35 155.03(11) . . ?
C44 Gd1 C37 125.93(11) . . ?
C44 Gd1 C31 104.72(11) . . ?
C44 Gd1 C48 51.14(11) . . ?
C44 Gd1 C46 31.24(11) . . ?
C44 Gd1 C34 140.43(11) . . ?
C35 Gd1 C32 50.67(10) . . ?
C35 Gd1 C41 132.72(10) . . ?
C35 Gd1 C42 135.45(10) . . ?
C35 Gd1 C37 30.59(11) . . ?
C35 Gd1 C31 50.67(10) . . ?
C35 Gd1 C48 148.14(11) . . ?
C35 Gd1 C46 173.28(11) . . ?
C35 Gd1 C34 31.01(11) . . ?
C37 Gd1 C32 50.50(10) . . ?
C37 Gd1 C41 136.74(10) . . ?
C37 Gd1 C42 119.40(11) . . ?
C37 Gd1 C31 30.59(10) . . ?
C37 Gd1 C48 167.25(10) . . ?
C31 Gd1 C32 30.65(10) . . ?
C48 Gd1 C32 117.27(10) . . ?
C48 Gd1 C41 30.55(10) . . ?
C48 Gd1 C42 50.62(10) . . ?
C48 Gd1 C31 137.21(10) . . ?
C46 Gd1 C32 135.20(10) . . ?
C46 Gd1 C41 50.54(10) . . ?
C46 Gd1 C42 50.87(10) . . ?
C46 Gd1 C37 153.38(11) . . ?
C46 Gd1 C31 135.87(11) . . ?
C46 Gd1 C48 30.58(10) . . ?
C34 Gd1 C32 30.65(10) . . ?
C34 Gd1 C41 101.71(10) . . ?
C34 Gd1 C42 110.57(11) . . ?
C34 Gd1 C37 50.86(11) . . ?
C34 Gd1 C31 50.86(10) . . ?
C34 Gd1 C48 121.60(11) . . ?
C34 Gd1 C46 151.25(11) . . ?
N8 Fe2 N7 88.99(9) . . ?
N6 Fe2 N8 110.83(11) . . ?
N6 Fe2 N7 130.61(11) . . ?
N5 Fe2 N8 129.31(11) . . ?
N5 Fe2 N7 110.91(11) . . ?
N5 Fe2 N6 91.15(12) . . ?
N4 Fe1 N3 88.23(10) . . ?
N2 Fe1 N3 117.10(12) . . ?
N2 Fe1 N4 120.74(11) . . ?
N2 Fe1 N1 91.34(14) . . ?
N1 Fe1 N3 123.53(11) . . ?
N1 Fe1 N4 119.11(11) . . ?
N5 O3 Gd2 122.50(17) . . ?
N1 O1 Gd1 125.59(19) . . ?
N6 O4 Gd2 130.23(18) . . ?
C53 N8 Fe2 127.06(19) . . ?
C53 N8 C55 117.0(2) . . ?
C55 N8 Fe2 115.70(17) . . ?
C67 N7 Fe2 115.48(17) . . ?
C51 N7 Fe2 127.69(19) . . ?
C51 N7 C67 116.8(2) . . ?
C6 N3 Fe1 113.48(19) . . ?
C4 N3 Fe1 128.9(2) . . ?
C4 N3 C6 117.6(2) . . ?
N2 O2 Gd1 124.67(19) . . ?
C18 N4 Fe1 113.56(19) . . ?
C2 N4 Fe1 128.9(2) . . ?
C2 N4 C18 117.4(2) . . ?
O2 N2 Fe1 151.0(3) . . ?
O1 N1 Fe1 148.8(2) . . ?
C67 C72 C74 121.2(3) . . ?
C71 C72 C67 118.1(3) . . ?
C71 C72 C74 120.8(3) . . ?
O4 N6 Fe2 144.3(2) . . ?
C72 C67 N7 118.3(3) . . ?
C68 C67 N7 120.2(2) . . ?
C68 C67 C72 121.5(3) . . ?
O3 N5 Fe2 153.8(2) . . ?
C97 C90 Gd2 72.99(17) . . ?
C97 C90 C91 107.6(3) . . ?
C97 C90 C89 124.6(3) . . ?
C91 C90 Gd2 74.60(17) . . ?
C91 C90 C89 127.0(3) . . ?
C89 C90 Gd2 126.2(2) . . ?
N8 C53 C52 123.8(3) . . ?
N8 C53 C54 119.7(2) . . ?
C52 C53 C54 116.5(2) . . ?
C60 C55 N8 118.2(2) . . ?
C56 C55 N8 120.4(2) . . ?
C56 C55 C60 121.3(3) . . ?
C95 C93 Gd2 73.65(17) . . ?
C95 C93 C94 126.8(3) . . ?
C91 C93 Gd2 76.45(18) . . ?
C91 C93 C95 108.0(3) . . ?
C91 C93 C94 125.1(3) . . ?
C94 C93 Gd2 118.2(2) . . ?
C90 C97 Gd2 76.31(17) . . ?
C90 C97 C98 125.7(3) . . ?
C95 C97 Gd2 73.45(17) . . ?
C95 C97 C90 108.0(3) . . ?
C95 C97 C98 126.2(3) . . ?
C98 C97 Gd2 120.2(2) . . ?
C18 C19 C28 122.0(3) . . ?
C20 C19 C18 117.6(3) . . ?
C20 C19 C28 120.4(3) . . ?
C19 C18 N4 117.9(3) . . ?
C23 C18 N4 120.4(3) . . ?
C23 C18 C19 121.6(3) . . ?
C93 C95 Gd2 75.31(17) . . ?
C93 C95 C97 108.1(3) . . ?
C93 C95 C96 126.1(3) . . ?
C97 C95 Gd2 75.50(17) . . ?
C97 C95 C96 125.7(3) . . ?
C96 C95 Gd2 118.9(2) . . ?
C7 C6 N3 118.6(3) . . ?
C11 C6 N3 120.2(3) . . ?
C11 C6 C7 121.2(3) . . ?
C6 C7 C16 121.4(3) . . ?
C8 C7 C6 117.9(3) . . ?
C8 C7 C16 120.6(3) . . ?
N7 C51 C52 122.8(3) . . ?
N7 C51 C50 121.1(2) . . ?
C52 C51 C50 116.0(2) . . ?
C31 C32 Gd1 74.47(19) . . ?
C31 C32 C33 126.3(3) . . ?
C33 C32 Gd1 127.5(2) . . ?
C34 C32 Gd1 72.83(19) . . ?
C34 C32 C31 107.9(3) . . ?
C34 C32 C33 124.8(3) . . ?
C67 C68 C77 122.0(3) . . ?
C69 C68 C67 118.1(3) . . ?
C69 C68 C77 119.9(3) . . ?
C55 C60 C61 122.0(3) . . ?
C59 C60 C55 118.4(3) . . ?
C59 C60 C61 119.7(3) . . ?
C81 C80 Gd2 73.42(17) . . ?
C81 C80 C87 108.2(3) . . ?
C81 C80 C79 126.1(3) . . ?
C87 C80 Gd2 74.95(18) . . ?
C87 C80 C79 125.6(3) . . ?
C79 C80 Gd2 121.7(2) . . ?
C42 C41 Gd1 74.19(18) . . ?
C42 C41 C48 108.1(3) . . ?
C42 C41 C40 127.2(3) . . ?
C48 C41 Gd1 74.04(18) . . ?
C48 C41 C40 123.9(3) . . ?
C40 C41 Gd1 125.7(2) . . ?
C53 C52 H52 116.6 . . ?
C51 C52 C53 126.9(3) . . ?
C51 C52 H52 116.6 . . ?
C90 C91 Gd2 74.89(17) . . ?
C90 C91 C92 127.0(3) . . ?
C93 C91 Gd2 73.00(17) . . ?
C93 C91 C90 108.3(3) . . ?
C93 C91 C92 123.8(3) . . ?
C92 C91 Gd2 126.5(2) . . ?
C95 C96 H96A 109.5 . . ?
C95 C96 H96B 109.5 . . ?
C95 C96 H96C 109.5 . . ?
H96A C96 H96B 109.5 . . ?
H96A C96 H96C 109.5 . . ?
H96B C96 H96C 109.5 . . ?
C18 C23 C25 122.3(3) . . ?
C22 C23 C18 118.3(3) . . ?
C22 C23 C25 119.5(3) . . ?
C14 C13 H13 107.8 . . ?
C11 C13 H13 107.8 . . ?
C11 C13 C14 112.2(3) . . ?
C11 C13 C12 111.6(3) . . ?
C12 C13 H13 107.8 . . ?
C12 C13 C14 109.4(3) . . ?
C41 C42 Gd1 75.31(18) . . ?
C41 C42 C44 108.0(3) . . ?
C41 C42 C43 127.4(3) . . ?
C44 C42 Gd1 72.76(18) . . ?
C44 C42 C43 123.8(3) . . ?
C43 C42 Gd1 125.7(2) . . ?
C56 C65 H65 108.2 . . ?
C56 C65 C64 111.7(2) . . ?
C56 C65 C66 112.1(2) . . ?
C64 C65 H65 108.2 . . ?
C66 C65 H65 108.2 . . ?
C66 C65 C64 108.5(2) . . ?
C51 C50 H50A 109.5 . . ?
C51 C50 H50B 109.5 . . ?
C51 C50 H50C 109.5 . . ?
H50A C50 H50B 109.5 . . ?
H50A C50 H50C 109.5 . . ?
H50B C50 H50C 109.5 . . ?
C55 C56 C65 122.8(2) . . ?
C57 C56 C55 117.7(3) . . ?
C57 C56 C65 119.5(3) . . ?
C72 C74 H74 107.1 . . ?
C72 C74 C75 113.1(3) . . ?
C73 C74 C72 112.3(2) . . ?
C73 C74 H74 107.1 . . ?
C73 C74 C75 109.7(3) . . ?
C75 C74 H74 107.1 . . ?
C80 C81 Gd2 75.84(18) . . ?
C80 C81 C83 107.7(3) . . ?
C80 C81 C82 125.9(3) . . ?
C83 C81 Gd2 73.98(17) . . ?
C83 C81 C82 126.3(3) . . ?
C82 C81 Gd2 118.3(2) . . ?
C60 C59 H59 119.3 . . ?
C58 C59 C60 121.4(3) . . ?
C58 C59 H59 119.3 . . ?
C72 C71 H71 119.4 . . ?
C70 C71 C72 121.1(3) . . ?
C70 C71 H71 119.4 . . ?
C80 C87 Gd2 74.48(17) . . ?
C80 C87 C88 126.4(3) . . ?
C85 C87 Gd2 74.31(18) . . ?
C85 C87 C80 108.4(3) . . ?
C85 C87 C88 124.5(3) . . ?
C88 C87 Gd2 124.6(2) . . ?
C59 C58 H58 120.3 . . ?
C57 C58 C59 119.4(3) . . ?
C57 C58 H58 120.3 . . ?
C81 C83 Gd2 74.83(17) . . ?
C81 C83 C84 125.0(3) . . ?
C85 C83 Gd2 75.92(18) . . ?
C85 C83 C81 108.0(3) . . ?
C85 C83 C84 127.0(3) . . ?
C84 C83 Gd2 117.7(2) . . ?
C60 C61 H61 107.9 . . ?
C60 C61 C63 111.9(2) . . ?
C60 C61 C62 111.7(3) . . ?
C63 C61 H61 107.9 . . ?
C63 C61 C62 109.3(3) . . ?
C62 C61 H61 107.9 . . ?
C56 C57 H57 119.1 . . ?
C58 C57 C56 121.8(3) . . ?
C58 C57 H57 119.1 . . ?
C13 C14 H14A 109.5 . . ?
C13 C14 H14B 109.5 . . ?
C13 C14 H14C 109.5 . . ?
H14A C14 H14B 109.5 . . ?
H14A C14 H14C 109.5 . . ?
H14B C14 H14C 109.5 . . ?
C61 C63 H63A 109.5 . . ?
C61 C63 H63B 109.5 . . ?
C61 C63 H63C 109.5 . . ?
H63A C63 H63B 109.5 . . ?
H63A C63 H63C 109.5 . . ?
H63B C63 H63C 109.5 . . ?
C23 C22 H22 119.5 . . ?
C21 C22 C23 120.9(3) . . ?
C21 C22 H22 119.5 . . ?
C42 C44 Gd1 76.34(18) . . ?
C42 C44 C46 107.5(3) . . ?
C42 C44 C45 125.8(4) . . ?
C46 C44 Gd1 75.15(18) . . ?
C46 C44 C45 126.7(4) . . ?
C45 C44 Gd1 115.8(2) . . ?
C6 C11 C13 121.8(3) . . ?
C10 C11 C6 118.1(3) . . ?
C10 C11 C13 120.0(3) . . ?
C53 C54 H54A 109.5 . . ?
C53 C54 H54B 109.5 . . ?
C53 C54 H54C 109.5 . . ?
H54A C54 H54B 109.5 . . ?
H54A C54 H54C 109.5 . . ?
H54B C54 H54C 109.5 . . ?
C19 C28 H28 107.7 . . ?
C19 C28 C29 113.0(3) . . ?
C19 C28 C27 110.4(3) . . ?
C29 C28 H28 107.7 . . ?
C29 C28 C27 110.0(3) . . ?
C27 C28 H28 107.7 . . ?
C71 C70 H70 120.0 . . ?
C69 C70 C71 120.1(3) . . ?
C69 C70 H70 120.0 . . ?
C37 C35 Gd1 75.52(18) . . ?
C37 C35 C34 108.3(3) . . ?
C37 C35 C36 125.7(4) . . ?
C34 C35 Gd1 74.69(19) . . ?
C34 C35 C36 125.8(4) . . ?
C36 C35 Gd1 119.7(2) . . ?
N4 C2 C3 123.2(3) . . ?
N4 C2 C1 119.9(3) . . ?
C3 C2 C1 116.9(3) . . ?
C80 C79 H79A 109.5 . . ?
C80 C79 H79B 109.5 . . ?
C80 C79 H79C 109.5 . . ?
H79A C79 H79B 109.5 . . ?
H79A C79 H79C 109.5 . . ?
H79B C79 H79C 109.5 . . ?
H5A C5 H5B 109.5 . . ?
H5A C5 H5C 109.5 . . ?
H5B C5 H5C 109.5 . . ?
C4 C5 H5A 109.5 . . ?
C4 C5 H5B 109.5 . . ?
C4 C5 H5C 109.5 . . ?
C87 C85 Gd2 75.19(18) . . ?
C87 C85 C83 107.7(3) . . ?
C87 C85 C86 124.8(3) . . ?
C83 C85 Gd2 73.07(18) . . ?
C83 C85 C86 126.2(3) . . ?
C86 C85 Gd2 127.5(2) . . ?
C22 C21 H21 120.0 . . ?
C20 C21 C22 120.1(3) . . ?
C20 C21 H21 120.0 . . ?
C19 C20 H20 119.3 . . ?
C21 C20 C19 121.5(3) . . ?
C21 C20 H20 119.3 . . ?
C68 C69 H69 119.4 . . ?
C70 C69 C68 121.1(3) . . ?
C70 C69 H69 119.4 . . ?
N3 C4 C5 120.3(3) . . ?
N3 C4 C3 123.2(3) . . ?
C3 C4 C5 116.5(3) . . ?
C81 C82 H82A 109.5 . . ?
C81 C82 H82B 109.5 . . ?
C81 C82 H82C 109.5 . . ?
H82A C82 H82B 109.5 . . ?
H82A C82 H82C 109.5 . . ?
H82B C82 H82C 109.5 . . ?
C90 C89 H89A 109.5 . . ?
C90 C89 H89B 109.5 . . ?
C90 C89 H89C 109.5 . . ?
H89A C89 H89B 109.5 . . ?
H89A C89 H89C 109.5 . . ?
H89B C89 H89C 109.5 . . ?
C65 C64 H64A 109.5 . . ?
C65 C64 H64B 109.5 . . ?
C65 C64 H64C 109.5 . . ?
H64A C64 H64B 109.5 . . ?
H64A C64 H64C 109.5 . . ?
H64B C64 H64C 109.5 . . ?
C11 C10 H10 119.2 . . ?
C9 C10 C11 121.5(3) . . ?
C9 C10 H10 119.2 . . ?
C68 C77 H77 107.6 . . ?
C68 C77 C76 112.5(3) . . ?
C68 C77 C78 111.7(2) . . ?
C76 C77 H77 107.6 . . ?
C78 C77 H77 107.6 . . ?
C78 C77 C76 109.7(3) . . ?
C91 C92 H92A 109.5 . . ?
C91 C92 H92B 109.5 . . ?
C91 C92 H92C 109.5 . . ?
H92A C92 H92B 109.5 . . ?
H92A C92 H92C 109.5 . . ?
H92B C92 H92C 109.5 . . ?
C93 C94 H94A 109.5 . . ?
C93 C94 H94B 109.5 . . ?
C93 C94 H94C 109.5 . . ?
H94A C94 H94B 109.5 . . ?
H94A C94 H94C 109.5 . . ?
H94B C94 H94C 109.5 . . ?
C35 C37 Gd1 73.90(19) . . ?
C35 C37 C31 108.5(3) . . ?
C35 C37 C38 126.4(3) . . ?
C31 C37 Gd1 75.75(18) . . ?
C31 C37 C38 124.9(3) . . ?
C38 C37 Gd1 120.3(2) . . ?
C32 C31 Gd1 74.89(19) . . ?
C32 C31 C30 127.9(3) . . ?
C37 C31 Gd1 73.67(19) . . ?
C37 C31 C32 107.5(3) . . ?
C37 C31 C30 124.2(3) . . ?
C30 C31 Gd1 122.7(2) . . ?
C87 C88 H88A 109.5 . . ?
C87 C88 H88B 109.5 . . ?
C87 C88 H88C 109.5 . . ?
H88A C88 H88B 109.5 . . ?
H88A C88 H88C 109.5 . . ?
H88B C88 H88C 109.5 . . ?
C7 C8 H8 119.1 . . ?
C7 C8 C9 121.9(3) . . ?
C9 C8 H8 119.1 . . ?
C23 C25 H25 107.6 . . ?
C23 C25 C26 112.2(3) . . ?
C24 C25 C23 112.3(3) . . ?
C24 C25 H25 107.6 . . ?
C24 C25 C26 109.4(3) . . ?
C26 C25 H25 107.6 . . ?
C32 C33 H33A 109.5 . . ?
C32 C33 H33B 109.5 . . ?
C32 C33 H33C 109.5 . . ?
H33A C33 H33B 109.5 . . ?
H33A C33 H33C 109.5 . . ?
H33B C33 H33C 109.5 . . ?
C65 C66 H66A 109.5 . . ?
C65 C66 H66B 109.5 . . ?
C65 C66 H66C 109.5 . . ?
H66A C66 H66B 109.5 . . ?
H66A C66 H66C 109.5 . . ?
H66B C66 H66C 109.5 . . ?
C2 C3 H3 116.7 . . ?
C4 C3 C2 126.7(3) . . ?
C4 C3 H3 116.7 . . ?
C41 C48 Gd1 75.41(18) . . ?
C41 C48 C49 125.0(3) . . ?
C46 C48 Gd1 73.81(18) . . ?
C46 C48 C41 108.1(3) . . ?
C46 C48 C49 126.7(3) . . ?
C49 C48 Gd1 121.5(2) . . ?
C2 C1 H1A 109.5 . . ?
C2 C1 H1B 109.5 . . ?
C2 C1 H1C 109.5 . . ?
H1A C1 H1B 109.5 . . ?
H1A C1 H1C 109.5 . . ?
H1B C1 H1C 109.5 . . ?
C83 C84 H84A 109.5 . . ?
C83 C84 H84B 109.5 . . ?
C83 C84 H84C 109.5 . . ?
H84A C84 H84B 109.5 . . ?
H84A C84 H84C 109.5 . . ?
H84B C84 H84C 109.5 . . ?
C7 C16 H16 107.9 . . ?
C17 C16 C7 112.9(3) . . ?
C17 C16 H16 107.9 . . ?
C17 C16 C15 109.0(3) . . ?
C15 C16 C7 111.2(3) . . ?
C15 C16 H16 107.9 . . ?
C85 C86 H86A 109.5 . . ?
C85 C86 H86B 109.5 . . ?
C85 C86 H86C 109.5 . . ?
H86A C86 H86B 109.5 . . ?
H86A C86 H86C 109.5 . . ?
H86B C86 H86C 109.5 . . ?
C41 C40 H40A 109.5 . . ?
C41 C40 H40B 109.5 . . ?
C41 C40 H40C 109.5 . . ?
H40A C40 H40B 109.5 . . ?
H40A C40 H40C 109.5 . . ?
H40B C40 H40C 109.5 . . ?
C44 C46 Gd1 73.61(18) . . ?
C44 C46 C47 126.2(4) . . ?
C48 C46 Gd1 75.61(17) . . ?
C48 C46 C44 108.2(3) . . ?
C48 C46 C47 125.5(4) . . ?
C47 C46 Gd1 119.5(2) . . ?
C97 C98 H98A 109.5 . . ?
C97 C98 H98B 109.5 . . ?
C97 C98 H98C 109.5 . . ?
H98A C98 H98B 109.5 . . ?
H98A C98 H98C 109.5 . . ?
H98B C98 H98C 109.5 . . ?
C31 C30 H30A 109.5 . . ?
C31 C30 H30B 109.5 . . ?
C31 C30 H30C 109.5 . . ?
H30A C30 H30B 109.5 . . ?
H30A C30 H30C 109.5 . . ?
H30B C30 H30C 109.5 . . ?
C10 C9 C8 119.3(3) . . ?
C10 C9 H9 120.3 . . ?
C8 C9 H9 120.3 . . ?
C32 C34 Gd1 76.53(18) . . ?
C32 C34 C35 107.8(3) . . ?
C32 C34 C39 125.3(3) . . ?
C35 C34 Gd1 74.30(18) . . ?
C35 C34 C39 126.7(3) . . ?
C39 C34 Gd1 119.2(3) . . ?
C28 C29 H29A 109.5 . . ?
C28 C29 H29B 109.5 . . ?
C28 C29 H29C 109.5 . . ?
H29A C29 H29B 109.5 . . ?
H29A C29 H29C 109.5 . . ?
H29B C29 H29C 109.5 . . ?
C77 C76 H76A 109.5 . . ?
C77 C76 H76B 109.5 . . ?
C77 C76 H76C 109.5 . . ?
H76A C76 H76B 109.5 . . ?
H76A C76 H76C 109.5 . . ?
H76B C76 H76C 109.5 . . ?
C48 C49 H49A 109.5 . . ?
C48 C49 H49B 109.5 . . ?
C48 C49 H49C 109.5 . . ?
H49A C49 H49B 109.5 . . ?
H49A C49 H49C 109.5 . . ?
H49B C49 H49C 109.5 . . ?
C74 C73 H73A 109.5 . . ?
C74 C73 H73B 109.5 . . ?
C74 C73 H73C 109.5 . . ?
H73A C73 H73B 109.5 . . ?
H73A C73 H73C 109.5 . . ?
H73B C73 H73C 109.5 . . ?
C13 C12 H12A 109.5 . . ?
C13 C12 H12B 109.5 . . ?
C13 C12 H12C 109.5 . . ?
H12A C12 H12B 109.5 . . ?
H12A C12 H12C 109.5 . . ?
H12B C12 H12C 109.5 . . ?
C42 C43 H43A 109.5 . . ?
C42 C43 H43B 109.5 . . ?
C42 C43 H43C 109.5 . . ?
H43A C43 H43B 109.5 . . ?
H43A C43 H43C 109.5 . . ?
H43B C43 H43C 109.5 . . ?
C74 C75 H75A 109.5 . . ?
C74 C75 H75B 109.5 . . ?
C74 C75 H75C 109.5 . . ?
H75A C75 H75B 109.5 . . ?
H75A C75 H75C 109.5 . . ?
H75B C75 H75C 109.5 . . ?
C28 C27 H27A 109.5 . . ?
C28 C27 H27B 109.5 . . ?
C28 C27 H27C 109.5 . . ?
H27A C27 H27B 109.5 . . ?
H27A C27 H27C 109.5 . . ?
H27B C27 H27C 109.5 . . ?
C46 C47 H47A 109.5 . . ?
C46 C47 H47B 109.5 . . ?
C46 C47 H47C 109.5 . . ?
H47A C47 H47B 109.5 . . ?
H47A C47 H47C 109.5 . . ?
H47B C47 H47C 109.5 . . ?
C77 C78 H78A 109.5 . . ?
C77 C78 H78B 109.5 . . ?
C77 C78 H78C 109.5 . . ?
H78A C78 H78B 109.5 . . ?
H78A C78 H78C 109.5 . . ?
H78B C78 H78C 109.5 . . ?
C16 C17 H17A 109.5 . . ?
C16 C17 H17B 109.5 . . ?
C16 C17 H17C 109.5 . . ?
H17A C17 H17B 109.5 . . ?
H17A C17 H17C 109.5 . . ?
H17B C17 H17C 109.5 . . ?
C25 C24 H24A 109.5 . . ?
C25 C24 H24B 109.5 . . ?
C25 C24 H24C 109.5 . . ?
H24A C24 H24B 109.5 . . ?
H24A C24 H24C 109.5 . . ?
H24B C24 H24C 109.5 . . ?
C35 C36 H36A 109.5 . . ?
C35 C36 H36B 109.5 . . ?
C35 C36 H36C 109.5 . . ?
H36A C36 H36B 109.5 . . ?
H36A C36 H36C 109.5 . . ?
H36B C36 H36C 109.5 . . ?
C61 C62 H62A 109.5 . . ?
C61 C62 H62B 109.5 . . ?
C61 C62 H62C 109.5 . . ?
H62A C62 H62B 109.5 . . ?
H62A C62 H62C 109.5 . . ?
H62B C62 H62C 109.5 . . ?
C25 C26 H26A 109.5 . . ?
C25 C26 H26B 109.5 . . ?
C25 C26 H26C 109.5 . . ?
H26A C26 H26B 109.5 . . ?
H26A C26 H26C 109.5 . . ?
H26B C26 H26C 109.5 . . ?
C44 C45 H45A 109.5 . . ?
C44 C45 H45B 109.5 . . ?
C44 C45 H45C 109.5 . . ?
H45A C45 H45B 109.5 . . ?
H45A C45 H45C 109.5 . . ?
H45B C45 H45C 109.5 . . ?
C16 C15 H15A 109.5 . . ?
C16 C15 H15B 109.5 . . ?
C16 C15 H15C 109.5 . . ?
H15A C15 H15B 109.5 . . ?
H15A C15 H15C 109.5 . . ?
H15B C15 H15C 109.5 . . ?
C37 C38 H38A 109.5 . . ?
C37 C38 H38B 109.5 . . ?
C37 C38 H38C 109.5 . . ?
H38A C38 H38B 109.5 . . ?
H38A C38 H38C 109.5 . . ?
H38B C38 H38C 109.5 . . ?
C34 C39 H39A 109.5 . . ?
C34 C39 H39B 109.5 . . ?
C34 C39 H39C 109.5 . . ?
H39A C39 H39B 109.5 . . ?
H39A C39 H39C 109.5 . . ?
H39B C39 H39C 109.5 . . ?
H99A C99 H99B 109.5 . . ?
H99A C99 H99C 109.5 . . ?
H99B C99 H99C 109.5 . . ?
C100 C99 H99A 109.5 . . ?
C100 C99 H99B 109.5 . . ?
C100 C99 H99C 109.5 . . ?
H10A C101 H10B 107.1 . . ?
C100 C101 H10A 107.8 . . ?
C100 C101 H10B 107.8 . . ?
C102 C101 H10A 107.8 . . ?
C102 C101 H10B 107.8 . . ?
C102 C101 C100 118.0(6) . . ?
H10C C103 H10D 109.5 . . ?
H10C C103 H10E 109.5 . . ?
H10D C103 H10E 109.5 . . ?
C102 C103 H10C 109.5 . . ?
C102 C103 H10D 109.5 . . ?
C102 C103 H10E 109.5 . . ?
C99 C100 H10F 108.8 . . ?
C99 C100 H10G 108.8 . . ?
C101 C100 C99 114.0(5) . . ?
C101 C100 H10F 108.8 . . ?
C101 C100 H10G 108.8 . . ?
H10F C100 H10G 107.6 . . ?
C101 C102 H10H 108.8 . . ?
C101 C102 H10I 108.8 . . ?
C103 C102 C101 113.9(6) . . ?
C103 C102 H10H 108.8 . . ?
C103 C102 H10I 108.8 . . ?
H10H C102 H10I 107.7 . . ?
H10J C106 H10K 107.4 . . ?
C105 C106 H10J 108.4 . . ?
C105 C106 H10K 108.4 . . ?
C107 C106 H10J 108.4 . . ?
C107 C106 H10K 108.4 . . ?
C107 C106 C105 115.6(8) . . ?
C106 C105 H10L 108.8 . . ?
C106 C105 H10M 108.8 . . ?
C106 C105 C104 113.8(7) . . ?
H10L C105 H10M 107.7 . . ?
C104 C105 H10L 108.8 . . ?
C104 C105 H10M 108.8 . . ?
C106 C107 H10N 108.8 . . ?
C106 C107 H10O 108.8 . . ?
C106 C107 C108 114.0(7) . . ?
H10N C107 H10O 107.7 . . ?
C108 C107 H10N 108.8 . . ?
C108 C107 H10O 108.8 . . ?
C107 C108 H10P 109.5 . . ?
C107 C108 H10Q 109.5 . . ?
C107 C108 H10R 109.5 . . ?
H10P C108 H10Q 109.5 . . ?
H10P C108 H10R 109.5 . . ?
H10Q C108 H10R 109.5 . . ?
C105 C104 H10S 109.5 . . ?
C105 C104 H10T 109.5 . . ?
C105 C104 H10U 109.5 . . ?
H10S C104 H10T 109.5 . . ?
H10S C104 H10U 109.5 . . ?
H10T C104 H10U 109.5 . . ?
H11A C112 H11B 106.8 . . ?
C113 C112 H11A 107.2 . . ?
C113 C112 H11B 107.2 . . ?
C113 C112 C111 120.5(17) . . ?
C111 C112 H11A 107.2 . . ?
C111 C112 H11B 107.2 . . ?
H10V C109 H10W 109.5 . . ?
H10V C109 H10X 109.5 . . ?
H10W C109 H10X 109.5 . . ?
C110 C109 H10V 109.5 . . ?
C110 C109 H10W 109.5 . . ?
C110 C109 H10X 109.5 . . ?
C112 C113 H11C 109.5 . . ?
C112 C113 H11D 109.5 . . ?
C112 C113 H11E 109.5 . . ?
H11C C113 H11D 109.5 . . ?
H11C C113 H11E 109.5 . . ?
H11D C113 H11E 109.5 . . ?
C109 C110 H11F 107.7 . . ?
C109 C110 H11G 107.7 . . ?
H11F C110 H11G 107.1 . . ?
C111 C110 C109 118.3(19) . . ?
C111 C110 H11F 107.7 . . ?
C111 C110 H11G 107.7 . . ?
C112 C111 H11H 106.7 . . ?
C112 C111 H11I 106.7 . . ?
C110 C111 C112 122.6(19) . . ?
C110 C111 H11H 106.7 . . ?
C110 C111 H11I 106.7 . . ?
H11H C111 H11I 106.6 . . ?

loop_
_geom_bond_atom_site_label_1
_geom_bond_atom_site_label_2
_geom_bond_distance
_geom_bond_site_symmetry_2
_geom_bond_publ_flag
Gd2 O3 2.413(2) . ?
Gd2 O4 2.378(2) . ?
Gd2 C90 2.706(3) . ?
Gd2 C93 2.658(3) . ?
Gd2 C97 2.663(3) . ?
Gd2 C95 2.637(3) . ?
Gd2 C80 2.684(3) . ?
Gd2 C91 2.702(3) . ?
Gd2 C81 2.653(3) . ?
Gd2 C87 2.690(3) . ?
Gd2 C83 2.642(3) . ?
Gd2 C85 2.679(3) . ?
Gd1 O1 2.416(2) . ?
Gd1 O2 2.401(2) . ?
Gd1 C32 2.700(3) . ?
Gd1 C41 2.694(3) . ?
Gd1 C42 2.680(3) . ?
Gd1 C44 2.634(3) . ?
Gd1 C35 2.648(3) . ?
Gd1 C37 2.668(3) . ?
Gd1 C31 2.695(3) . ?
Gd1 C48 2.676(3) . ?
Gd1 C46 2.654(3) . ?
Gd1 C34 2.653(3) . ?
Fe2 N8 2.015(2) . ?
Fe2 N7 2.024(2) . ?
Fe2 N6 1.677(3) . ?
Fe2 N5 1.662(2) . ?
Fe1 N3 2.017(3) . ?
Fe1 N4 2.011(2) . ?
Fe1 N2 1.662(3) . ?
Fe1 N1 1.664(3) . ?
O3 N5 1.240(3) . ?
O1 N1 1.253(3) . ?
O4 N6 1.250(3) . ?
N8 C53 1.336(4) . ?
N8 C55 1.444(3) . ?
N7 C67 1.447(3) . ?
N7 C51 1.336(4) . ?
N3 C6 1.441(4) . ?
N3 C4 1.332(4) . ?
O2 N2 1.245(3) . ?
N4 C18 1.440(4) . ?
N4 C2 1.335(4) . ?
C72 C67 1.410(4) . ?
C72 C74 1.526(4) . ?
C72 C71 1.392(4) . ?
C67 C68 1.404(4) . ?
C90 C97 1.422(4) . ?
C90 C91 1.423(4) . ?
C90 C89 1.508(4) . ?
C53 C52 1.398(4) . ?
C53 C54 1.509(4) . ?
C55 C60 1.408(4) . ?
C55 C56 1.403(4) . ?
C93 C95 1.417(4) . ?
C93 C91 1.413(4) . ?
C93 C94 1.507(4) . ?
C97 C95 1.419(4) . ?
C97 C98 1.501(4) . ?
C19 C18 1.403(4) . ?
C19 C28 1.521(4) . ?
C19 C20 1.401(4) . ?
C18 C23 1.401(4) . ?
C95 C96 1.503(4) . ?
C6 C7 1.412(4) . ?
C6 C11 1.408(4) . ?
C7 C8 1.385(4) . ?
C7 C16 1.526(4) . ?
C51 C52 1.397(4) . ?
C51 C50 1.514(4) . ?
C32 C31 1.426(5) . ?
C32 C33 1.499(5) . ?
C32 C34 1.415(5) . ?
C68 C69 1.398(4) . ?
C68 C77 1.520(4) . ?
C60 C59 1.391(4) . ?
C60 C61 1.521(4) . ?
C80 C81 1.415(4) . ?
C80 C87 1.417(4) . ?
C80 C79 1.507(4) . ?
C41 C42 1.413(5) . ?
C41 C48 1.415(5) . ?
C41 C40 1.512(5) . ?
C52 H52 0.9300 . ?
C91 C92 1.506(4) . ?
C96 H96A 0.9600 . ?
C96 H96B 0.9600 . ?
C96 H96C 0.9600 . ?
C23 C22 1.394(4) . ?
C23 C25 1.521(4) . ?
C13 H13 0.9800 . ?
C13 C14 1.534(4) . ?
C13 C11 1.525(4) . ?
C13 C12 1.530(5) . ?
C42 C44 1.416(5) . ?
C42 C43 1.513(5) . ?
C65 H65 0.9800 . ?
C65 C56 1.517(4) . ?
C65 C64 1.537(4) . ?
C65 C66 1.532(4) . ?
C50 H50A 0.9600 . ?
C50 H50B 0.9600 . ?
C50 H50C 0.9600 . ?
C56 C57 1.402(4) . ?
C74 H74 0.9800 . ?
C74 C73 1.524(4) . ?
C74 C75 1.531(4) . ?
C81 C83 1.424(4) . ?
C81 C82 1.507(4) . ?
C59 H59 0.9300 . ?
C59 C58 1.385(4) . ?
C71 H71 0.9300 . ?
C71 C70 1.386(5) . ?
C87 C85 1.412(4) . ?
C87 C88 1.513(4) . ?
C58 H58 0.9300 . ?
C58 C57 1.380(4) . ?
C83 C85 1.423(4) . ?
C83 C84 1.501(4) . ?
C61 H61 0.9800 . ?
C61 C63 1.525(4) . ?
C61 C62 1.535(5) . ?
C57 H57 0.9300 . ?
C14 H14A 0.9600 . ?
C14 H14B 0.9600 . ?
C14 H14C 0.9600 . ?
C63 H63A 0.9600 . ?
C63 H63B 0.9600 . ?
C63 H63C 0.9600 . ?
C22 H22 0.9300 . ?
C22 C21 1.383(4) . ?
C44 C46 1.424(5) . ?
C44 C45 1.509(5) . ?
C11 C10 1.390(4) . ?
C54 H54A 0.9600 . ?
C54 H54B 0.9600 . ?
C54 H54C 0.9600 . ?
C28 H28 0.9800 . ?
C28 C29 1.525(5) . ?
C28 C27 1.536(4) . ?
C70 H70 0.9300 . ?
C70 C69 1.380(5) . ?
C35 C37 1.402(5) . ?
C35 C34 1.417(5) . ?
C35 C36 1.506(5) . ?
C2 C3 1.394(4) . ?
C2 C1 1.520(4) . ?
C79 H79A 0.9600 . ?
C79 H79B 0.9600 . ?
C79 H79C 0.9600 . ?
C5 H5A 0.9600 . ?
C5 H5B 0.9600 . ?
C5 H5C 0.9600 . ?
C5 C4 1.513(4) . ?
C85 C86 1.506(4) . ?
C21 H21 0.9300 . ?
C21 C20 1.374(5) . ?
C20 H20 0.9300 . ?
C69 H69 0.9300 . ?
C4 C3 1.394(4) . ?
C82 H82A 0.9600 . ?
C82 H82B 0.9600 . ?
C82 H82C 0.9600 . ?
C89 H89A 0.9600 . ?
C89 H89B 0.9600 . ?
C89 H89C 0.9600 . ?
C64 H64A 0.9600 . ?
C64 H64B 0.9600 . ?
C64 H64C 0.9600 . ?
C10 H10 0.9300 . ?
C10 C9 1.383(5) . ?
C77 H77 0.9800 . ?
C77 C76 1.534(4) . ?
C77 C78 1.527(4) . ?
C92 H92A 0.9600 . ?
C92 H92B 0.9600 . ?
C92 H92C 0.9600 . ?
C94 H94A 0.9600 . ?
C94 H94B 0.9600 . ?
C94 H94C 0.9600 . ?
C37 C31 1.415(5) . ?
C37 C38 1.511(5) . ?
C31 C30 1.501(5) . ?
C88 H88A 0.9600 . ?
C88 H88B 0.9600 . ?
C88 H88C 0.9600 . ?
C8 H8 0.9300 . ?
C8 C9 1.387(5) . ?
C25 H25 0.9800 . ?
C25 C24 1.515(5) . ?
C25 C26 1.530(5) . ?
C33 H33A 0.9600 . ?
C33 H33B 0.9600 . ?
C33 H33C 0.9600 . ?
C66 H66A 0.9600 . ?
C66 H66B 0.9600 . ?
C66 H66C 0.9600 . ?
C3 H3 0.9300 . ?
C48 C46 1.406(5) . ?
C48 C49 1.511(5) . ?
C1 H1A 0.9600 . ?
C1 H1B 0.9600 . ?
C1 H1C 0.9600 . ?
C84 H84A 0.9600 . ?
C84 H84B 0.9600 . ?
C84 H84C 0.9600 . ?
C16 H16 0.9800 . ?
C16 C17 1.519(5) . ?
C16 C15 1.521(5) . ?
C86 H86A 0.9600 . ?
C86 H86B 0.9600 . ?
C86 H86C 0.9600 . ?
C40 H40A 0.9600 . ?
C40 H40B 0.9600 . ?
C40 H40C 0.9600 . ?
C46 C47 1.503(5) . ?
C98 H98A 0.9600 . ?
C98 H98B 0.9600 . ?
C98 H98C 0.9600 . ?
C30 H30A 0.9600 . ?
C30 H30B 0.9600 . ?
C30 H30C 0.9600 . ?
C9 H9 0.9300 . ?
C34 C39 1.498(5) . ?
C29 H29A 0.9600 . ?
C29 H29B 0.9600 . ?
C29 H29C 0.9600 . ?
C76 H76A 0.9600 . ?
C76 H76B 0.9600 . ?
C76 H76C 0.9600 . ?
C49 H49A 0.9600 . ?
C49 H49B 0.9600 . ?
C49 H49C 0.9600 . ?
C73 H73A 0.9600 . ?
C73 H73B 0.9600 . ?
C73 H73C 0.9600 . ?
C12 H12A 0.9600 . ?
C12 H12B 0.9600 . ?
C12 H12C 0.9600 . ?
C43 H43A 0.9600 . ?
C43 H43B 0.9600 . ?
C43 H43C 0.9600 . ?
C75 H75A 0.9600 . ?
C75 H75B 0.9600 . ?
C75 H75C 0.9600 . ?
C27 H27A 0.9600 . ?
C27 H27B 0.9600 . ?
C27 H27C 0.9600 . ?
C47 H47A 0.9600 . ?
C47 H47B 0.9600 . ?
C47 H47C 0.9600 . ?
C78 H78A 0.9600 . ?
C78 H78B 0.9600 . ?
C78 H78C 0.9600 . ?
C17 H17A 0.9600 . ?
C17 H17B 0.9600 . ?
C17 H17C 0.9600 . ?
C24 H24A 0.9600 . ?
C24 H24B 0.9600 . ?
C24 H24C 0.9600 . ?
C36 H36A 0.9600 . ?
C36 H36B 0.9600 . ?
C36 H36C 0.9600 . ?
C62 H62A 0.9600 . ?
C62 H62B 0.9600 . ?
C62 H62C 0.9600 . ?
C26 H26A 0.9600 . ?
C26 H26B 0.9600 . ?
C26 H26C 0.9600 . ?
C45 H45A 0.9600 . ?
C45 H45B 0.9600 . ?
C45 H45C 0.9600 . ?
C15 H15A 0.9600 . ?
C15 H15B 0.9600 . ?
C15 H15C 0.9600 . ?
C38 H38A 0.9600 . ?
C38 H38B 0.9600 . ?
C38 H38C 0.9600 . ?
C39 H39A 0.9600 . ?
C39 H39B 0.9600 . ?
C39 H39C 0.9600 . ?
C99 H99A 0.9600 . ?
C99 H99B 0.9600 . ?
C99 H99C 0.9600 . ?
C99 C100 1.538(8) . ?
C101 H10A 0.9700 . ?
C101 H10B 0.9700 . ?
C101 C100 1.509(8) . ?
C101 C102 1.460(6) . ?
C103 H10C 0.9600 . ?
C103 H10D 0.9600 . ?
C103 H10E 0.9600 . ?
C103 C102 1.441(9) . ?
C100 H10F 0.9700 . ?
C100 H10G 0.9700 . ?
C102 H10H 0.9700 . ?
C102 H10I 0.9700 . ?
C106 H10J 0.9700 . ?
C106 H10K 0.9700 . ?
C106 C105 1.491(12) . ?
C106 C107 1.470(12) . ?
C105 H10L 0.9700 . ?
C105 H10M 0.9700 . ?
C105 C104 1.561(11) . ?
C107 H10N 0.9700 . ?
C107 H10O 0.9700 . ?
C107 C108 1.583(11) . ?
C108 H10P 0.9600 . ?
C108 H10Q 0.9600 . ?
C108 H10R 0.9600 . ?
C104 H10S 0.9600 . ?
C104 H10T 0.9600 . ?
C104 H10U 0.9600 . ?
C112 H11A 0.9700 . ?
C112 H11B 0.9700 . ?
C112 C113 1.43(3) . ?
C112 C111 1.48(3) . ?
C109 H10V 0.9600 . ?
C109 H10W 0.9600 . ?
C109 H10X 0.9600 . ?
C109 C110 1.41(3) . ?
C113 H11C 0.9600 . ?
C113 H11D 0.9600 . ?
C113 H11E 0.9600 . ?
C110 H11F 0.9700 . ?
C110 H11G 0.9700 . ?
C110 C111 1.36(3) . ?
C111 H11H 0.9700 . ?
C111 H11I 0.9700 . ?
